data_4348610
loop_
_publ_author_name
'Ooi, Shota'
'Tanaka, Takayuki'
'Osuka, Atsuhiro'

_publ_section_title
;
 Metal Complexes of meso-meso Linked Corrole Dimers.
;
_journal_issue 17
_journal_name_full 'Inorganic chemistry'
_journal_page_first 8920
_journal_page_last 8927
_journal_paper_doi 10.1021/acs.inorgchem.6b01422
_journal_volume 55
_journal_year 2016
_chemical_formula_moiety '2(C62 H16 Ag2 F20 N8), 2.5(C7 H16), 2(C4 H8 O)'
_chemical_formula_sum 'C149.5 H88 Ag4 F40 N16 O2'
_chemical_formula_weight 3331.83
_space_group_crystal_system monoclinic
_space_group_IT_number 15
_space_group_name_Hall '-C 2yc'
_space_group_name_H-M_alt 'C 1 2/c 1'
_atom_sites_solution_hydrogens geom
_audit_creation_method SHELXL-2014/7
_cell_angle_alpha 90
_cell_angle_beta 95.135(4)
_cell_angle_gamma 90
_cell_formula_units_Z 8
_cell_length_a 21.351(2)
_cell_length_b 31.898(3)
_cell_length_c 41.764(5)
_cell_measurement_reflns_used 7001
_cell_measurement_temperature 93(2)
_cell_measurement_theta_max 68.2
_cell_measurement_theta_min 25.2
_cell_volume 28329(5)
_computing_structure_refinement 'SHELXL-2014/7 (Sheldrick, 2014)'
_diffrn_ambient_temperature 93(2)
_diffrn_detector_area_resol_mean 5.8140
_diffrn_measured_fraction_theta_full 0.990
_diffrn_measured_fraction_theta_max 0.990
_diffrn_measurement_device_type 'Rigaku XtaLAB P200'
_diffrn_measurement_method \w
_diffrn_radiation_type CuK\a
_diffrn_radiation_wavelength 1.54187
_diffrn_reflns_av_R_equivalents 0.0878
_diffrn_reflns_av_unetI/netI 0.0672
_diffrn_reflns_Laue_measured_fraction_full 0.990
_diffrn_reflns_Laue_measured_fraction_max 0.990
_diffrn_reflns_limit_h_max 25
_diffrn_reflns_limit_h_min -25
_diffrn_reflns_limit_k_max 37
_diffrn_reflns_limit_k_min -37
_diffrn_reflns_limit_l_max 49
_diffrn_reflns_limit_l_min -49
_diffrn_reflns_number 92867
_diffrn_reflns_point_group_measured_fraction_full 0.990
_diffrn_reflns_point_group_measured_fraction_max 0.990
_diffrn_reflns_theta_full 65.997
_diffrn_reflns_theta_max 65.997
_diffrn_reflns_theta_min 6.563
_diffrn_source 'fine-focus sealed tube'
_exptl_absorpt_coefficient_mu 5.354
_exptl_absorpt_correction_T_max 0.898
_exptl_absorpt_correction_T_min 0.879
_exptl_absorpt_correction_type multi-scan
_exptl_absorpt_process_details 'REQAB (Rigaku, 1998)'
_exptl_crystal_colour Red
_exptl_crystal_density_diffrn 1.562
_exptl_crystal_description prism
_exptl_crystal_F_000 13288
_exptl_crystal_size_max 0.030
_exptl_crystal_size_mid 0.020
_exptl_crystal_size_min 0.020
_refine_diff_density_max 2.337
_refine_diff_density_min -1.289
_refine_diff_density_rms 0.117
_refine_ls_extinction_method none
_refine_ls_goodness_of_fit_ref 1.078
_refine_ls_hydrogen_treatment constr
_refine_ls_matrix_type full
_refine_ls_number_parameters 2406
_refine_ls_number_reflns 24450
_refine_ls_number_restraints 1663
_refine_ls_restrained_S_all 1.074
_refine_ls_R_factor_all 0.1256
_refine_ls_R_factor_gt 0.0774
_refine_ls_shift/su_max 0.014
_refine_ls_shift/su_mean 0.000
_refine_ls_structure_factor_coef Fsqd
_refine_ls_weighting_details 'w=1/[\s^2^(Fo^2^)+(0.1130P)^2^+163.5012P] where P=(Fo^2^+2Fc^2^)/3'
_refine_ls_weighting_scheme calc
_refine_ls_wR_factor_gt 0.2024
_refine_ls_wR_factor_ref 0.2431
_reflns_Friedel_coverage 0.000
_reflns_number_gt 14971
_reflns_number_total 24450
_reflns_threshold_expression 'I > 2\s(I)'
_cod_data_source_file revised-5Ag.cif
_cod_data_source_block 151203ta
_cod_original_sg_symbol_H-M 'C 2/c'
_cod_original_formula_sum 'C149.50 H88 Ag4 F40 N16 O2'
_cod_database_code 4348610
_shelx_shelxl_version_number 2014/7
_shelx_space_group_comment
;
The symmetry employed for this shelxl refinement is uniquely defined
by the following loop, which should always be used as a source of
symmetry information in preference to the above space-group names.
They are only intended as comments.
;
_shelx_estimated_absorpt_t_min 0.856
_shelx_estimated_absorpt_t_max 0.900

loop_
_space_group_symop_operation_xyz
'x, y, z'
'-x, y, -z+1/2'
'x+1/2, y+1/2, z'
'-x+1/2, y+1/2, -z+1/2'
'-x, -y, -z'
'x, -y, z-1/2'
'-x+1/2, -y+1/2, -z'
'x+1/2, -y+1/2, z-1/2'

loop_
_atom_site_label
_atom_site_type_symbol
_atom_site_fract_x
_atom_site_fract_y
_atom_site_fract_z
_atom_site_U_iso_or_equiv
_atom_site_adp_type
_atom_site_occupancy
_atom_site_site_symmetry_order
_atom_site_calc_flag
_atom_site_refinement_flags_posn
_atom_site_refinement_flags_adp
_atom_site_refinement_flags_occupancy
_atom_site_disorder_assembly
_atom_site_disorder_group
C1 C 0.8908(5) 0.3113(3) 0.3918(2) 0.074(3) Uani 1 1 d . . . . .
C2 C 0.9310(5) 0.2870(4) 0.4140(3) 0.083(3) Uani 1 1 d . . . . .
H1 H 0.9534 0.2622 0.4096 0.099 Uiso 1 1 calc R U . . .
C3 C 0.9301(6) 0.3073(4) 0.4431(2) 0.098(4) Uani 1 1 d . . . . .
H2 H 0.9535 0.2987 0.4623 0.117 Uiso 1 1 calc R U . . .
C4 C 0.8900(6) 0.3428(4) 0.4407(3) 0.084(3) Uani 1 1 d . . . . .
C5 C 0.8689(6) 0.3723(4) 0.4628(2) 0.090(4) Uani 1 1 d . . . . .
C6 C 0.8262(7) 0.4044(4) 0.4544(3) 0.096(4) Uani 1 1 d . . . . .
C7 C 0.8027(7) 0.4339(5) 0.4758(3) 0.107(4) Uani 1 1 d . . . . .
H3 H 0.8144 0.4359 0.4982 0.128 Uiso 1 1 calc R U . . .
C8 C 0.7613(8) 0.4586(5) 0.4588(3) 0.112(5) Uani 1 1 d . . . . .
H4 H 0.7376 0.4803 0.4676 0.135 Uiso 1 1 calc R U . . .
C9 C 0.7582(7) 0.4473(4) 0.4252(3) 0.102(4) Uani 1 1 d . . . . .
C10 C 0.7232(7) 0.4631(4) 0.3991(3) 0.094(3) Uani 1 1 d . . . . .
C11 C 0.7192(6) 0.4485(3) 0.3670(3) 0.090(3) Uani 1 1 d . . . . .
C12 C 0.6829(6) 0.4628(3) 0.3397(3) 0.088(3) Uani 1 1 d . . . . .
H5 H 0.6547 0.4859 0.3392 0.105 Uiso 1 1 calc R U . . .
C13 C 0.6941(5) 0.4391(3) 0.3144(3) 0.075(3) Uani 1 1 d . . . . .
H6 H 0.6747 0.4421 0.2931 0.090 Uiso 1 1 calc R U . . .
C14 C 0.7402(5) 0.4088(3) 0.3250(2) 0.068(2) Uani 1 1 d . . . . .
C15 C 0.7646(5) 0.3759(3) 0.3065(2) 0.067(2) Uani 1 1 d . . . . .
C16 C 0.8077(5) 0.3453(3) 0.3193(2) 0.063(2) Uani 1 1 d . . . . .
C17 C 0.8366(4) 0.3098(2) 0.3053(2) 0.061(2) Uani 1 1 d . . . . .
H7 H 0.8305 0.3016 0.2834 0.073 Uiso 1 1 calc R U . . .
C18 C 0.8745(5) 0.2897(3) 0.3289(2) 0.071(3) Uani 1 1 d . . . . .
H8 H 0.8996 0.2656 0.3262 0.085 Uiso 1 1 calc R U . . .
C19 C 0.8687(5) 0.3124(3) 0.3583(2) 0.068(2) Uani 1 1 d . . . . .
N1 N 0.8682(4) 0.3436(3) 0.4084(2) 0.082(2) Uani 1 1 d . . . . .
N2 N 0.7989(5) 0.4134(3) 0.4249(2) 0.089(3) Uani 1 1 d . . . . .
N3 N 0.7556(4) 0.4155(2) 0.3577(2) 0.077(2) Uani 1 1 d . . . . .
N4 N 0.8301(4) 0.3448(2) 0.35063(18) 0.069(2) Uani 1 1 d . . . . .
Ag1 Ag 0.81162(4) 0.38124(2) 0.38577(2) 0.0740(2) Uani 1 1 d . . . . .
C20 C 0.8975(7) 0.3678(4) 0.4969(3) 0.100(4) Uani 1 1 d . . . . .
C21 C 0.8641(8) 0.3492(5) 0.5201(3) 0.113(4) Uani 1 1 d . . . . .
C22 C 0.8875(8) 0.3490(5) 0.5519(3) 0.115(5) Uani 1 1 d . . . . .
C23 C 0.9446(8) 0.3682(6) 0.5613(3) 0.119(5) Uani 1 1 d . . . . .
C24 C 0.9766(7) 0.3860(5) 0.5394(3) 0.111(5) Uani 1 1 d . . . . .
F1 F 0.8106(5) 0.3298(3) 0.51156(18) 0.149(4) Uani 1 1 d . . . . .
F2 F 0.8543(5) 0.3291(3) 0.57388(18) 0.156(4) Uani 1 1 d . . . . .
F3 F 0.9664(5) 0.3660(4) 0.59295(17) 0.157(4) Uani 1 1 d . . . . .
F4 F 1.0315(4) 0.4040(3) 0.54917(16) 0.133(3) Uani 1 1 d . . . . .
F5 F 0.9860(3) 0.4077(3) 0.48729(14) 0.110(2) Uani 1 1 d . . . . .
C25 C 0.9537(6) 0.3864(4) 0.5072(3) 0.095(4) Uani 1 1 d . . . . .
C26 C 0.6936(11) 0.5020(6) 0.4069(6) 0.125(8) Uani 0.628(16) 1 d G U P A 7
C27 C 0.7177(10) 0.5405(7) 0.3983(5) 0.111(7) Uani 0.628(16) 1 d G U P A 7
C28 C 0.6870(12) 0.5774(6) 0.4053(5) 0.129(7) Uani 0.628(16) 1 d G U P A 7
C29 C 0.6321(12) 0.5758(7) 0.4209(6) 0.163(8) Uani 0.628(16) 1 d G U P A 7
C30 C 0.6080(11) 0.5373(8) 0.4295(6) 0.177(8) Uani 0.628(16) 1 d G U P A 7
C31 C 0.6387(12) 0.5004(6) 0.4225(6) 0.159(8) Uani 0.628(16) 1 d G U P A 7
F6 F 0.7687(10) 0.5434(7) 0.3816(5) 0.110(7) Uani 0.628(16) 1 d . U P A 7
F7 F 0.7049(10) 0.6144(4) 0.3969(3) 0.123(5) Uani 0.628(16) 1 d . U P A 7
F8 F 0.6078(15) 0.6117(6) 0.4293(6) 0.232(10) Uani 0.628(16) 1 d . U P A 7
F9 F 0.5777(17) 0.5369(10) 0.4575(9) 0.276(13) Uani 0.628(16) 1 d . U P A 7
F10 F 0.6009(9) 0.4551(6) 0.4232(4) 0.153(7) Uani 0.628(16) 1 d . U P A 7
C32 C 0.7551(5) 0.4443(3) 0.2055(3) 0.075(3) Uani 1 1 d . . . . .
C33 C 0.7919(5) 0.4671(3) 0.2283(3) 0.075(3) Uani 1 1 d . . . . .
H9 H 0.8119 0.4932 0.2251 0.090 Uiso 1 1 calc R U . . .
C34 C 0.7938(5) 0.4449(3) 0.2563(3) 0.073(3) Uani 1 1 d . . . . .
H10 H 0.8163 0.4531 0.2759 0.087 Uiso 1 1 calc R U . . .
C35 C 0.7567(5) 0.4073(3) 0.2517(2) 0.068(2) Uani 1 1 d . . . . .
C36 C 0.7415(4) 0.3737(3) 0.2721(2) 0.062(2) Uani 1 1 d . . . . .
C37 C 0.7052(4) 0.3390(2) 0.2612(2) 0.056(2) Uani 1 1 d . . . . .
C38 C 0.6866(4) 0.3038(2) 0.2805(2) 0.059(2) Uani 1 1 d . . . . .
H11 H 0.6973 0.3000 0.3029 0.071 Uiso 1 1 calc R U . . .
C39 C 0.6516(4) 0.2777(3) 0.2612(2) 0.059(2) Uani 1 1 d . . . . .
H12 H 0.6335 0.2522 0.2676 0.071 Uiso 1 1 calc R U . . .
C40 C 0.6459(4) 0.2947(2) 0.2293(2) 0.056(2) Uani 1 1 d . . . . .
C41 C 0.6122(4) 0.2790(3) 0.2016(2) 0.057(2) Uani 1 1 d . . . . .
C42 C 0.6040(4) 0.2990(3) 0.1714(2) 0.066(2) Uani 1 1 d . . . . .
C43 C 0.5690(5) 0.2846(4) 0.1427(3) 0.080(3) Uani 1 1 d . . . . .
H13 H 0.5463 0.2591 0.1402 0.096 Uiso 1 1 calc R U . . .
C44 C 0.5742(5) 0.3143(4) 0.1199(3) 0.085(3) Uani 1 1 d . . . . .
H14 H 0.5549 0.3128 0.0985 0.102 Uiso 1 1 calc R U . . .
C45 C 0.6134(4) 0.3485(4) 0.1326(2) 0.072(3) Uani 1 1 d . . . . .
C46 C 0.6321(5) 0.3853(4) 0.1172(3) 0.081(3) Uani 1 1 d . . . . .
C47 C 0.6706(5) 0.4161(4) 0.1315(2) 0.075(3) Uani 1 1 d . . . . .
C48 C 0.6939(6) 0.4546(4) 0.1206(3) 0.097(4) Uani 1 1 d . . . . .
H15 H 0.6852 0.4657 0.0996 0.117 Uiso 1 1 calc R U . . .
C49 C 0.7309(6) 0.4736(4) 0.1451(3) 0.092(4) Uani 1 1 d . . . . .
H16 H 0.7525 0.4995 0.1440 0.110 Uiso 1 1 calc R U . . .
C50 C 0.7304(5) 0.4467(3) 0.1728(3) 0.072(3) Uani 1 1 d . . . . .
C51 C 0.5817(4) 0.2370(3) 0.2046(2) 0.060(2) Uani 1 1 d . . . . .
C52 C 0.6165(4) 0.2003(3) 0.2050(2) 0.069(2) Uani 1 1 d . . . . .
C53 C 0.5902(4) 0.1614(3) 0.2068(2) 0.066(2) Uani 1 1 d . . . . .
C54 C 0.5270(4) 0.1582(3) 0.2085(2) 0.060(2) Uani 1 1 d . . . . .
C55 C 0.4914(4) 0.1933(3) 0.2095(2) 0.059(2) Uani 1 1 d . . . . .
C56 C 0.5189(4) 0.2321(3) 0.20715(19) 0.0533(19) Uani 1 1 d . . . . .
N5 N 0.7339(4) 0.4087(2) 0.2197(2) 0.068(2) Uani 1 1 d . . . . .
N6 N 0.6801(3) 0.3312(2) 0.23036(16) 0.0568(16) Uani 1 1 d . . . . .
N7 N 0.6302(3) 0.3368(2) 0.16424(18) 0.0648(18) Uani 1 1 d . . . . .
N8 N 0.6941(4) 0.4131(3) 0.1625(2) 0.075(2) Uani 1 1 d . . . . .
Ag2 Ag 0.68264(3) 0.37021(2) 0.19448(2) 0.05942(19) Uani 1 1 d . . . . .
F11 F 0.4825(2) 0.26627(16) 0.20856(14) 0.0760(14) Uani 1 1 d . . . . .
F12 F 0.4297(2) 0.19011(17) 0.21326(14) 0.0763(14) Uani 1 1 d . . . . .
F13 F 0.5002(3) 0.12035(16) 0.20949(14) 0.0768(14) Uani 1 1 d . . . . .
F14 F 0.6255(3) 0.12662(17) 0.20659(17) 0.0877(17) Uani 1 1 d . . . . .
F15 F 0.6790(3) 0.20224(18) 0.20397(19) 0.0970(19) Uani 1 1 d . . . . .
C57 C 0.5975(8) 0.3807(7) 0.0799(3) 0.056(5) Uani 0.403(8) 1 d G U P B 1
C58 C 0.6356(6) 0.3759(9) 0.0548(4) 0.058(7) Uani 0.403(8) 1 d G U P B 1
C59 C 0.6094(8) 0.3773(8) 0.0231(4) 0.064(6) Uani 0.403(8) 1 d G U P B 1
C60 C 0.5451(8) 0.3835(6) 0.0165(3) 0.063(5) Uani 0.403(8) 1 d G U P B 1
C61 C 0.5070(6) 0.3883(6) 0.0416(3) 0.076(5) Uani 0.403(8) 1 d G U P B 1
C62 C 0.5332(7) 0.3869(6) 0.0732(3) 0.066(5) Uani 0.403(8) 1 d G U P B 1
F16 F 0.6716(9) 0.3451(6) 0.0643(4) 0.069(5) Uani 0.403(8) 1 d . U P B 1
F17 F 0.631(2) 0.3609(11) 0.0020(11) 0.097(9) Uani 0.403(8) 1 d . U P B 1
F18 F 0.5185(7) 0.3864(5) -0.0138(3) 0.086(5) Uani 0.403(8) 1 d . U P B 1
F19 F 0.4433(8) 0.3888(6) 0.0355(4) 0.104(5) Uani 0.403(8) 1 d . U P B 1
F20 F 0.4946(7) 0.3884(5) 0.0962(3) 0.089(5) Uani 0.403(8) 1 d . U P B 1
C63 C -0.0001(5) 0.4165(3) 0.33361(19) 0.062(2) Uani 1 1 d . . . . .
C64 C -0.0451(5) 0.3973(3) 0.3109(2) 0.071(3) Uani 1 1 d . . . . .
H17 H -0.0697 0.3733 0.3144 0.085 Uiso 1 1 calc R U . . .
C65 C -0.0461(5) 0.4204(3) 0.2829(2) 0.069(3) Uani 1 1 d . . . . .
H18 H -0.0723 0.4150 0.2637 0.083 Uiso 1 1 calc R U . . .
C66 C -0.0020(5) 0.4532(3) 0.2872(2) 0.064(2) Uani 1 1 d . . . . .
C67 C 0.0146(5) 0.4863(2) 0.2668(2) 0.060(2) Uani 1 1 d . . . . .
C68 C 0.0564(4) 0.5189(2) 0.2770(2) 0.058(2) Uani 1 1 d . . . . .
C69 C 0.0806(4) 0.5518(3) 0.2579(2) 0.061(2) Uani 1 1 d . . . . .
H19 H 0.0717 0.5554 0.2354 0.073 Uiso 1 1 calc R U . . .
C70 C 0.1184(4) 0.5768(3) 0.2777(2) 0.066(2) Uani 1 1 d . . . . .
H20 H 0.1400 0.6010 0.2714 0.079 Uiso 1 1 calc R U . . .
C71 C 0.1201(4) 0.5603(2) 0.3099(2) 0.0519(19) Uani 1 1 d . . . . .
C72 C 0.1517(4) 0.5764(2) 0.3383(2) 0.056(2) Uani 1 1 d . . . . .
C73 C 0.1546(4) 0.5582(2) 0.3690(2) 0.055(2) Uani 1 1 d . . . . .
C74 C 0.1855(4) 0.5724(3) 0.3991(2) 0.068(2) Uani 1 1 d . . . . .
H21 H 0.2089 0.5976 0.4020 0.082 Uiso 1 1 calc R U . . .
C75 C 0.1766(4) 0.5447(3) 0.4225(2) 0.066(2) Uani 1 1 d . . . . .
H22 H 0.1923 0.5469 0.4445 0.080 Uiso 1 1 calc R U . . .
C76 C 0.1392(4) 0.5115(3) 0.40830(19) 0.057(2) Uani 1 1 d . . . . .
C77 C 0.1174(4) 0.4757(3) 0.4235(2) 0.059(2) Uani 1 1 d . . . . .
C78 C 0.0781(4) 0.4445(3) 0.4087(2) 0.064(2) Uani 1 1 d . . . . .
C79 C 0.0486(4) 0.4082(3) 0.4203(2) 0.064(2) Uani 1 1 d . . . . .
H23 H 0.0517 0.3987 0.4419 0.077 Uiso 1 1 calc R U . . .
C80 C 0.0147(4) 0.3892(3) 0.3946(2) 0.064(2) Uani 1 1 d . . . . .
H24 H -0.0092 0.3642 0.3954 0.077 Uiso 1 1 calc R U . . .
C81 C 0.0218(5) 0.4138(3) 0.3666(2) 0.063(2) Uani 1 1 d . . . . .
N9 N 0.0263(4) 0.4489(2) 0.31782(16) 0.067(2) Uani 1 1 d . . . . .
N10 N 0.0833(3) 0.52534(19) 0.30827(16) 0.0553(16) Uani 1 1 d . . . . .
N11 N 0.1276(3) 0.52105(19) 0.37600(16) 0.0546(16) Uani 1 1 d . . . . .
N12 N 0.0611(4) 0.4461(2) 0.37625(16) 0.0643(19) Uani 1 1 d . . . . .
Ag3 Ag 0.07581(3) 0.48766(2) 0.34443(2) 0.05587(18) Uani 1 1 d . . . . .
C82 C 0.1333(5) 0.4700(3) 0.4591(2) 0.067(2) Uani 1 1 d . . . . .
C83 C 0.0984(5) 0.4889(4) 0.4810(2) 0.080(3) Uani 1 1 d . . . . .
C84 C 0.1096(7) 0.4809(5) 0.5143(3) 0.105(5) Uani 1 1 d . . . . .
C85 C 0.1606(8) 0.4550(5) 0.5246(3) 0.103(4) Uani 1 1 d . . . . .
C86 C 0.1970(7) 0.4382(4) 0.5034(3) 0.102(4) Uani 1 1 d . . . . .
C87 C 0.1822(6) 0.4457(4) 0.4710(3) 0.095(4) Uani 1 1 d . . . . .
F21 F 0.0511(3) 0.5140(3) 0.47123(14) 0.111(2) Uani 1 1 d . . . . .
F22 F 0.0756(4) 0.5002(4) 0.53472(15) 0.158(4) Uani 1 1 d . . . . .
F23 F 0.1708(5) 0.4485(3) 0.55628(16) 0.146(4) Uani 1 1 d . . . . .
F24 F 0.2465(5) 0.4146(3) 0.51380(19) 0.149(4) Uani 1 1 d . . . . .
F25 F 0.2209(4) 0.4278(3) 0.45072(18) 0.147(4) Uani 1 1 d . . . . .
F26 F 0.0819(6) 0.6493(3) 0.3488(2) 0.076(3) Uani 0.689(8) 1 d . U P C 3
F27 F 0.1266(7) 0.7274(3) 0.3476(3) 0.124(4) Uani 0.689(8) 1 d . U P C 3
F28 F 0.2489(7) 0.7403(3) 0.3385(3) 0.153(6) Uani 0.689(8) 1 d . U P C 3
C88 C 0.1796(7) 0.6196(5) 0.3400(4) 0.056(3) Uani 0.689(8) 1 d . U P C 3
C89 C 0.1428(14) 0.6554(11) 0.3446(7) 0.063(6) Uani 0.689(8) 1 d . U P C 3
C90 C 0.1640(9) 0.6949(4) 0.3445(4) 0.080(4) Uani 0.689(8) 1 d . U P C 3
C91 C 0.2263(10) 0.7014(8) 0.3393(5) 0.097(5) Uani 0.689(8) 1 d . U P C 3
C92 C 0.2649(9) 0.6685(6) 0.3343(5) 0.102(5) Uani 0.689(8) 1 d . U P C 3
C93 C 0.2401(7) 0.6278(5) 0.3352(4) 0.084(4) Uani 0.689(8) 1 d . U P C 3
F29 F 0.3234(5) 0.6755(5) 0.3304(4) 0.177(7) Uani 0.689(8) 1 d . U P C 3
F30 F 0.2802(5) 0.5962(4) 0.3315(3) 0.126(4) Uani 0.689(8) 1 d . U P C 3
C94 C 0.3952(5) 0.8430(3) 0.1847(2) 0.066(2) Uani 1 1 d . . . . .
C95 C 0.3883(4) 0.8604(3) 0.2155(2) 0.063(2) Uani 1 1 d . . . . .
H25 H 0.3644 0.8845 0.2198 0.075 Uiso 1 1 calc R U . . .
C96 C 0.4228(4) 0.8359(3) 0.2379(2) 0.064(2) Uani 1 1 d . . . . .
H26 H 0.4268 0.8402 0.2605 0.077 Uiso 1 1 calc R U . . .
C97 C 0.4511(4) 0.8032(3) 0.2215(2) 0.064(2) Uani 1 1 d . . . . .
C98 C 0.4889(4) 0.7682(3) 0.2322(2) 0.065(2) Uani 1 1 d . . . . .
C99 C 0.5054(4) 0.7354(3) 0.2126(2) 0.065(2) Uani 1 1 d . . . . .
C100 C 0.5447(5) 0.7000(3) 0.2203(3) 0.079(3) Uani 1 1 d . . . . .
H27 H 0.5670 0.6948 0.2406 0.095 Uiso 1 1 calc R U . . .
C101 C 0.5455(5) 0.6753(3) 0.1946(3) 0.088(4) Uani 1 1 d . . . . .
H28 H 0.5664 0.6491 0.1939 0.105 Uiso 1 1 calc R U . . .
C102 C 0.5094(5) 0.6951(3) 0.1683(3) 0.079(3) Uani 1 1 d . . . . .
C103 C 0.5005(5) 0.6824(3) 0.1355(3) 0.088(3) Uani 1 1 d . U . . .
C104 C 0.4663(5) 0.7036(3) 0.1106(2) 0.075(3) Uani 1 1 d . . . . .
C105 C 0.4555(5) 0.6910(3) 0.0774(3) 0.093(4) Uani 1 1 d . U . . .
H29 H 0.4713 0.6665 0.0681 0.112 Uiso 1 1 calc R U . . .
C106 C 0.4178(5) 0.7211(3) 0.0617(3) 0.088(4) Uani 1 1 d . . . . .
H30 H 0.4023 0.7205 0.0397 0.105 Uiso 1 1 calc R U . . .
C107 C 0.4060(5) 0.7532(3) 0.0841(2) 0.072(3) Uani 1 1 d . . . . .
C108 C 0.3702(4) 0.7896(3) 0.0789(2) 0.065(2) Uani 1 1 d . . . . .
C109 C 0.3592(4) 0.8195(3) 0.10249(19) 0.058(2) Uani 1 1 d . . . . .
C110 C 0.3221(4) 0.8567(3) 0.1027(2) 0.063(2) Uani 1 1 d . . . . .
H31 H 0.2974 0.8680 0.0847 0.075 Uiso 1 1 calc R U . . .
C111 C 0.3279(4) 0.8734(3) 0.1333(2) 0.061(2) Uani 1 1 d . . . . .
H32 H 0.3075 0.8978 0.1402 0.073 Uiso 1 1 calc R U . . .
C112 C 0.3693(4) 0.8476(3) 0.1522(2) 0.061(2) Uani 1 1 d . . . . .
Ag4 Ag 0.43792(3) 0.77211(2) 0.15338(2) 0.0628(2) Uani 1 1 d . . . . .
C113 C 0.3361(5) 0.7973(3) 0.0464(2) 0.072(3) Uani 1 1 d . . . . .
C114 C 0.2721(5) 0.7869(3) 0.0408(2) 0.071(3) Uani 1 1 d . . . . .
C115 C 0.2385(5) 0.7965(4) 0.0118(2) 0.084(3) Uani 1 1 d . . . . .
C116 C 0.2688(6) 0.8156(4) -0.0116(2) 0.089(4) Uani 1 1 d . . . . .
C117 C 0.3309(6) 0.8260(4) -0.0071(3) 0.093(4) Uani 1 1 d . . . . .
C118 C 0.3647(5) 0.8167(3) 0.0224(2) 0.077(3) Uani 1 1 d . . . . .
F31 F 0.2422(3) 0.7686(2) 0.06291(14) 0.0933(18) Uani 1 1 d . . . . .
F32 F 0.1780(3) 0.7865(3) 0.00716(15) 0.109(2) Uani 1 1 d . . . . .
F33 F 0.2354(3) 0.8258(2) -0.04008(13) 0.111(2) Uani 1 1 d . . . . .
F34 F 0.3594(4) 0.8466(3) -0.02984(16) 0.123(3) Uani 1 1 d . . . . .
F35 F 0.4251(3) 0.8276(2) 0.02606(14) 0.0962(18) Uani 1 1 d . . . . .
C128 C 1.0856(8) 0.5249(5) 0.1642(3) 0.117(4) Uani 1 1 d . U . . .
H33 H 1.0703 0.5160 0.1848 0.140 Uiso 1 1 calc R U . . .
H34 H 1.1100 0.5512 0.1680 0.140 Uiso 1 1 calc R U . . .
C125 C 1.1265(8) 0.4913(4) 0.1516(3) 0.113(4) Uani 1 1 d . U . . .
H35 H 1.1715 0.4992 0.1544 0.136 Uiso 1 1 calc R U . . .
H36 H 1.1206 0.4641 0.1624 0.136 Uiso 1 1 calc R U . . .
C126 C 1.1028(7) 0.4892(5) 0.1162(3) 0.110(4) Uani 1 1 d . U . . .
H37 H 1.0823 0.4619 0.1111 0.131 Uiso 1 1 calc R U . . .
H38 H 1.1380 0.4928 0.1026 0.131 Uiso 1 1 calc R U . . .
C127 C 1.0558(6) 0.5248(4) 0.1109(3) 0.096(3) Uani 1 1 d . U . . .
H39 H 1.0760 0.5502 0.1028 0.115 Uiso 1 1 calc R U . . .
H40 H 1.0201 0.5166 0.0954 0.115 Uiso 1 1 calc R U . . .
O1 O 1.0361(4) 0.5314(3) 0.1417(2) 0.108(2) Uani 1 1 d . U . . .
N13 N 0.4343(4) 0.8095(2) 0.18941(17) 0.068(2) Uani 1 1 d . . . . .
N14 N 0.4855(4) 0.7311(2) 0.17956(18) 0.068(2) Uani 1 1 d . . . . .
N15 N 0.4370(4) 0.7410(2) 0.11333(18) 0.070(2) Uani 1 1 d . . . . .
N16 N 0.3880(4) 0.8162(2) 0.13278(17) 0.067(2) Uani 1 1 d . . . . .
F44 F 0.2583(8) 0.5713(5) 0.2973(5) 0.075(5) Uani 0.311(8) 1 d . U P C 4
F45 F 0.3206(9) 0.6395(7) 0.2787(6) 0.107(7) Uani 0.311(8) 1 d . U P C 4
F46 F 0.2883(11) 0.7167(6) 0.2989(7) 0.121(9) Uani 0.311(8) 1 d . U P C 4
F47 F 0.1914(15) 0.7250(6) 0.3366(6) 0.097(7) Uani 0.311(8) 1 d . U P C 4
F48 F 0.1243(18) 0.6571(11) 0.3518(7) 0.064(8) Uani 0.311(8) 1 d . U P C 4
C135 C 0.1899(17) 0.6127(10) 0.3250(9) 0.056(7) Uani 0.311(8) 1 d . U P C 4
C136 C 0.2410(13) 0.6102(8) 0.3077(8) 0.060(6) Uani 0.311(8) 1 d . U P C 4
C137 C 0.2732(15) 0.6428(10) 0.2975(9) 0.077(7) Uani 0.311(8) 1 d . U P C 4
C138 C 0.2573(16) 0.6834(10) 0.3092(9) 0.081(7) Uani 0.311(8) 1 d . U P C 4
C139 C 0.205(2) 0.6880(10) 0.3271(9) 0.075(7) Uani 0.311(8) 1 d . U P C 4
C140 C 0.174(2) 0.6520(12) 0.3363(9) 0.066(7) Uani 0.311(8) 1 d . U P C 4
C129 C 0.6101(9) 0.3987(6) 0.0855(5) 0.071(5) Uani 0.597(8) 1 d . U P B 2
C130 C 0.5644(11) 0.4288(7) 0.0785(5) 0.101(5) Uani 0.597(8) 1 d . U P B 2
C131 C 0.5413(13) 0.4372(9) 0.0465(7) 0.132(7) Uani 0.597(8) 1 d . U P B 2
C132 C 0.5659(14) 0.4192(10) 0.0225(7) 0.130(7) Uani 0.597(8) 1 d . U P B 2
C133 C 0.6087(13) 0.3899(10) 0.0275(7) 0.104(7) Uani 0.597(8) 1 d . U P B 2
C134 C 0.6287(11) 0.3800(10) 0.0596(7) 0.080(6) Uani 0.597(8) 1 d . U P B 2
F40 F 0.5422(6) 0.4498(5) 0.1012(4) 0.139(5) Uani 0.597(8) 1 d . U P B 2
F41 F 0.5481(12) 0.4318(8) -0.0082(4) 0.210(9) Uani 0.597(8) 1 d . U P B 2
F42 F 0.6915(8) 0.3654(6) 0.0593(4) 0.110(5) Uani 0.597(8) 1 d . U P B 2
F43 F 0.6418(15) 0.3773(8) 0.0005(8) 0.120(8) Uani 0.597(8) 1 d . U P B 2
F49 F 0.4980(10) 0.4687(7) 0.0423(5) 0.221(10) Uani 0.597(8) 1 d . U P B 2
C119 C 0.5217(6) 0.6382(4) 0.1312(4) 0.067(4) Uani 0.606(11) 1 d G U P D 5
C120 C 0.5838(6) 0.6346(4) 0.1240(4) 0.108(6) Uani 0.606(11) 1 d G U P D 5
C121 C 0.6090(6) 0.5953(6) 0.1187(5) 0.122(6) Uani 0.606(11) 1 d G U P D 5
C122 C 0.5722(9) 0.5596(4) 0.1206(5) 0.129(7) Uani 0.606(11) 1 d G U P D 5
C123 C 0.5101(9) 0.5632(4) 0.1278(6) 0.130(6) Uani 0.606(11) 1 d G U P D 5
C124 C 0.4848(6) 0.6025(5) 0.1331(5) 0.103(7) Uani 0.606(11) 1 d G U P D 5
F36 F 0.6197(9) 0.6655(7) 0.1250(7) 0.195(9) Uani 0.606(11) 1 d . U P D 5
F37 F 0.6688(10) 0.5894(8) 0.1174(7) 0.221(10) Uani 0.606(11) 1 d . U P D 5
F39 F 0.4295(7) 0.6054(4) 0.1429(6) 0.185(7) Uani 0.606(11) 1 d . U P D 5
F51 F 0.5958(9) 0.5221(5) 0.1147(4) 0.172(8) Uani 0.606(11) 1 d . U P D 5
F50 F 0.4745(12) 0.5283(5) 0.1332(8) 0.244(10) Uani 0.606(11) 1 d . U P D 5
F52 F 0.6202(9) 0.6942(6) 0.0970(6) 0.121(7) Uani 0.394(11) 1 d . U P D 6
F53 F 0.6906(12) 0.6310(9) 0.0777(8) 0.178(11) Uani 0.394(11) 1 d . U P D 6
F59 F 0.5556(13) 0.5386(7) 0.1265(6) 0.121(8) Uani 0.394(11) 1 d . U P D 6
F60 F 0.6570(14) 0.5517(8) 0.0952(7) 0.158(9) Uani 0.394(11) 1 d . U P D 6
F61 F 0.4854(12) 0.6011(6) 0.1454(5) 0.101(7) Uani 0.394(11) 1 d . U P D 6
C141 C 0.5527(9) 0.6491(5) 0.1197(5) 0.081(7) Uani 0.394(11) 1 d G U P D 6
C142 C 0.6049(9) 0.6567(4) 0.1029(5) 0.072(6) Uani 0.394(11) 1 d G U P D 6
C143 C 0.6413(9) 0.6234(6) 0.0937(5) 0.103(7) Uani 0.394(11) 1 d G U P D 6
C156 C 0.6255(10) 0.5825(5) 0.1013(5) 0.095(7) Uani 0.394(11) 1 d G U P D 6
C155 C 0.5732(11) 0.5749(4) 0.1180(5) 0.084(7) Uani 0.394(11) 1 d G U P D 6
C154 C 0.5368(9) 0.6082(6) 0.1272(5) 0.086(6) Uani 0.394(11) 1 d G U P D 6
F54 F 0.5519(13) 0.5896(8) 0.4323(5) 0.123(9) Uani 0.372(16) 1 d . U P A 8
F55 F 0.6606(13) 0.6087(6) 0.4077(7) 0.111(8) Uani 0.372(16) 1 d . U P A 8
F56 F 0.7421(12) 0.5477(8) 0.3876(8) 0.073(7) Uani 0.372(16) 1 d . U P A 8
F57 F 0.5278(12) 0.5188(11) 0.4377(6) 0.166(11) Uani 0.372(16) 1 d . U P A 8
F58 F 0.6383(16) 0.4637(10) 0.4433(9) 0.160(11) Uani 0.372(16) 1 d . U P A 8
C147 C 0.6710(10) 0.4961(6) 0.4057(6) 0.067(7) Uani 0.372(16) 1 d G U P A 8
C148 C 0.6142(11) 0.4863(6) 0.4179(6) 0.084(7) Uani 0.372(16) 1 d G U P A 8
C149 C 0.5743(10) 0.5181(8) 0.4261(6) 0.106(8) Uani 0.372(16) 1 d G U P A 8
C146 C 0.5911(11) 0.5598(7) 0.4223(6) 0.097(8) Uani 0.372(16) 1 d G U P A 8
C145 C 0.6479(12) 0.5696(5) 0.4101(6) 0.093(7) Uani 0.372(16) 1 d G U P A 8
C144 C 0.6878(9) 0.5377(7) 0.4019(6) 0.074(7) Uani 0.372(16) 1 d G U P A 8
C162 C 0.2827(11) 0.7558(6) 0.1779(5) 0.106(7) Uani 0.514(12) 1 d D U P E 1
H49 H 0.2364 0.7586 0.1744 0.127 Uiso 0.514(12) 1 calc R U P E 1
H50 H 0.3019 0.7810 0.1690 0.127 Uiso 0.514(12) 1 calc R U P E 1
C163 C 0.3039(10) 0.7165(8) 0.1607(5) 0.116(7) Uani 0.514(12) 1 d D U P E 1
H51 H 0.3501 0.7177 0.1602 0.139 Uiso 0.514(12) 1 calc R U P E 1
H52 H 0.2942 0.6917 0.1736 0.139 Uiso 0.514(12) 1 calc R U P E 1
C164 C 0.2755(10) 0.7102(8) 0.1276(5) 0.125(7) Uani 0.514(12) 1 d D U P E 1
H53 H 0.2965 0.6858 0.1185 0.150 Uiso 0.514(12) 1 calc R U P E 1
H54 H 0.2855 0.7351 0.1149 0.150 Uiso 0.514(12) 1 calc R U P E 1
C161 C 0.3029(13) 0.7526(9) 0.2147(6) 0.137(10) Uani 0.514(12) 1 d D U P E 1
H55 H 0.2655 0.7494 0.2264 0.206 Uiso 0.514(12) 1 calc R U P E 1
H56 H 0.3254 0.7782 0.2219 0.206 Uiso 0.514(12) 1 calc R U P E 1
H57 H 0.3305 0.7283 0.2188 0.206 Uiso 0.514(12) 1 calc R U P E 1
C165 C 0.2046(9) 0.7030(8) 0.1227(7) 0.133(8) Uani 0.514(12) 1 d D U P E 1
H58 H 0.1838 0.7219 0.1373 0.160 Uiso 0.514(12) 1 calc R U P E 1
H59 H 0.1897 0.7108 0.1004 0.160 Uiso 0.514(12) 1 calc R U P E 1
C166 C 0.1841(13) 0.6583(8) 0.1287(9) 0.150(9) Uani 0.514(12) 1 d D U P E 1
H60 H 0.2105 0.6392 0.1170 0.180 Uiso 0.514(12) 1 calc R U P E 1
H61 H 0.1930 0.6523 0.1520 0.180 Uiso 0.514(12) 1 calc R U P E 1
C167 C 0.1163(13) 0.6481(10) 0.1193(7) 0.130(10) Uani 0.514(12) 1 d D U P E 1
H103 H 0.1083 0.6187 0.1242 0.195 Uiso 0.514(12) 1 calc R U P E 1
H104 H 0.0894 0.6661 0.1312 0.195 Uiso 0.514(12) 1 calc R U P E 1
H105 H 0.1069 0.6530 0.0961 0.195 Uiso 0.514(12) 1 calc R U P E 1
C169 C 0.342(2) 0.3570(18) 0.1293(15) 0.221(14) Uani 0.392(16) 1 d D U P F -6
H128 H 0.3225 0.3519 0.1497 0.265 Uiso 0.392(16) 1 calc R U P F -6
H129 H 0.3228 0.3837 0.1209 0.265 Uiso 0.392(16) 1 calc R U P F -6
C170 C 0.408(2) 0.370(2) 0.1405(9) 0.213(13) Uani 0.392(16) 1 d D U P F -6
H130 H 0.4332 0.3525 0.1268 0.256 Uiso 0.392(16) 1 calc R U P F -6
H131 H 0.4104 0.3985 0.1322 0.256 Uiso 0.392(16) 1 calc R U P F -6
C171 C 0.448(2) 0.3713(15) 0.1718(11) 0.202(12) Uani 0.392(16) 1 d D U P F -6
H132 H 0.4626 0.3421 0.1745 0.242 Uiso 0.392(16) 1 calc R U P F -6
H133 H 0.4161 0.3746 0.1876 0.242 Uiso 0.392(16) 1 calc R U P F -6
C168 C 0.310(3) 0.325(2) 0.1071(17) 0.223(17) Uani 0.392(16) 1 d D U P F -6
H134 H 0.2645 0.3279 0.1068 0.335 Uiso 0.392(16) 1 calc R U P F -6
H135 H 0.3229 0.3292 0.0854 0.335 Uiso 0.392(16) 1 calc R U P F -6
H136 H 0.3226 0.2969 0.1147 0.335 Uiso 0.392(16) 1 calc R U P F -6
C173 C 0.5458(16) 0.3926(16) 0.2171(10) 0.182(12) Uani 0.392(16) 1 d D U P F -6
H137 H 0.5799 0.3739 0.2112 0.218 Uiso 0.392(16) 1 calc R U P F -6
H138 H 0.5651 0.4207 0.2198 0.218 Uiso 0.392(16) 1 calc R U P F -6
C172 C 0.502(2) 0.3961(14) 0.1865(9) 0.192(12) Uani 0.392(16) 1 d D U P F -6
H139 H 0.4851 0.4249 0.1875 0.230 Uiso 0.392(16) 1 calc R U P F -6
H140 H 0.5313 0.3970 0.1693 0.230 Uiso 0.392(16) 1 calc R U P F -6
C174 C 0.5350(19) 0.3794(13) 0.2511(10) 0.155(13) Uani 0.392(16) 1 d D U P F -6
H141 H 0.5747 0.3810 0.2647 0.233 Uiso 0.392(16) 1 calc R U P F -6
H142 H 0.5041 0.3982 0.2596 0.233 Uiso 0.392(16) 1 calc R U P F -6
H143 H 0.5191 0.3506 0.2509 0.233 Uiso 0.392(16) 1 calc R U P F -6
C177 C 0.032(3) 0.7449(17) 0.0425(10) 0.253(13) Uani 0.486(12) 1 d D U P E 2
H65 H 0.0648 0.7511 0.0279 0.304 Uiso 0.486(12) 1 calc R U P E 2
H66 H 0.0101 0.7202 0.0323 0.304 Uiso 0.486(12) 1 calc R U P E 2
C178 C 0.075(3) 0.7191(17) 0.0657(10) 0.256(13) Uani 0.486(12) 1 d D U P E 2
H67 H 0.1146 0.7301 0.0583 0.308 Uiso 0.486(12) 1 calc R U P E 2
H68 H 0.0685 0.6924 0.0537 0.308 Uiso 0.486(12) 1 calc R U P E 2
C176 C -0.015(3) 0.7764(18) 0.0272(13) 0.251(13) Uani 0.486(12) 1 d D U P E 2
H69 H -0.0026 0.7986 0.0431 0.302 Uiso 0.486(12) 1 calc R U P E 2
H70 H -0.0514 0.7631 0.0359 0.302 Uiso 0.486(12) 1 calc R U P E 2
C175 C -0.054(3) 0.8055(18) 0.0048(13) 0.250(14) Uani 0.486(12) 1 d D U P E 2
H71 H -0.0285 0.8164 -0.0117 0.375 Uiso 0.486(12) 1 calc R U P E 2
H72 H -0.0694 0.8289 0.0172 0.375 Uiso 0.486(12) 1 calc R U P E 2
H73 H -0.0901 0.7900 -0.0055 0.375 Uiso 0.486(12) 1 calc R U P E 2
C179 C 0.106(2) 0.6989(17) 0.0964(12) 0.260(13) Uani 0.486(12) 1 d D U P E 2
H74 H 0.1322 0.7233 0.1038 0.312 Uiso 0.486(12) 1 calc R U P E 2
H75 H 0.1359 0.6807 0.0859 0.312 Uiso 0.486(12) 1 calc R U P E 2
C180 C 0.110(3) 0.6755(16) 0.1287(10) 0.262(13) Uani 0.486(12) 1 d D U P E 2
H76 H 0.1521 0.6851 0.1370 0.314 Uiso 0.486(12) 1 calc R U P E 2
H77 H 0.0811 0.6941 0.1396 0.314 Uiso 0.486(12) 1 calc R U P E 2
C181 C 0.106(3) 0.6373(18) 0.1509(14) 0.267(14) Uani 0.486(12) 1 d D U P E 2
H100 H 0.1152 0.6461 0.1733 0.400 Uiso 0.486(12) 1 calc R U P E 2
H101 H 0.0633 0.6254 0.1481 0.400 Uiso 0.486(12) 1 calc R U P E 2
H102 H 0.1363 0.6161 0.1455 0.400 Uiso 0.486(12) 1 calc R U P E 2
O2 O 0.193(2) 0.0268(18) 0.0252(12) 0.465(16) Uani 1 1 d D U . . .
C184 C 0.098(3) 0.044(2) 0.0262(16) 0.452(17) Uani 1 1 d D U . . .
H41 H 0.0729 0.0491 0.0055 0.542 Uiso 1 1 calc R U . . .
H42 H 0.0748 0.0558 0.0436 0.542 Uiso 1 1 calc R U . . .
C185 C 0.161(3) 0.0667(15) 0.0259(16) 0.458(17) Uani 1 1 d D U . . .
H43 H 0.1644 0.0840 0.0065 0.549 Uiso 1 1 calc R U . . .
H44 H 0.1726 0.0832 0.0457 0.549 Uiso 1 1 calc R U . . .
C182 C 0.166(3) -0.0128(17) 0.0150(15) 0.463(17) Uani 1 1 d D U . . .
H45 H 0.1892 -0.0373 0.0244 0.556 Uiso 1 1 calc R U . . .
H46 H 0.1582 -0.0156 -0.0086 0.556 Uiso 1 1 calc R U . . .
C183 C 0.106(3) -0.003(2) 0.0313(15) 0.461(17) Uani 1 1 d D U . . .
H47 H 0.1109 -0.0105 0.0545 0.553 Uiso 1 1 calc R U . . .
H48 H 0.0692 -0.0189 0.0209 0.553 Uiso 1 1 calc R U . . .
C188 C 0.8395(13) 0.8331(9) 0.0880(7) 0.164(9) Uani 0.608(16) 1 d D U P F 5
H106 H 0.8135 0.8579 0.0813 0.197 Uiso 0.608(16) 1 calc R U P F 5
H107 H 0.8695 0.8282 0.0716 0.197 Uiso 0.608(16) 1 calc R U P F 5
C192 C 0.700(2) 0.7227(14) 0.0385(10) 0.274(18) Uani 0.608(16) 1 d D U P F 5
H125 H 0.6769 0.6977 0.0446 0.411 Uiso 0.608(16) 1 calc R U P F 5
H126 H 0.6702 0.7423 0.0272 0.411 Uiso 0.608(16) 1 calc R U P F 5
H127 H 0.7318 0.7145 0.0244 0.411 Uiso 0.608(16) 1 calc R U P F 5
C189 C 0.7987(12) 0.7957(8) 0.0906(6) 0.159(9) Uani 0.608(16) 1 d D U P F 5
H111 H 0.7667 0.8020 0.1057 0.190 Uiso 0.608(16) 1 calc R U P F 5
H112 H 0.8248 0.7722 0.0998 0.190 Uiso 0.608(16) 1 calc R U P F 5
C187 C 0.8749(15) 0.8407(11) 0.1207(7) 0.173(10) Uani 0.608(16) 1 d D U P F 5
H113 H 0.8984 0.8152 0.1281 0.208 Uiso 0.608(16) 1 calc R U P F 5
H114 H 0.8450 0.8478 0.1367 0.208 Uiso 0.608(16) 1 calc R U P F 5
C186 C 0.920(2) 0.8770(13) 0.1170(11) 0.246(18) Uani 0.608(16) 1 d D U P F 5
H122 H 0.9438 0.8828 0.1377 0.369 Uiso 0.608(16) 1 calc R U P F 5
H123 H 0.9494 0.8696 0.1011 0.369 Uiso 0.608(16) 1 calc R U P F 5
H124 H 0.8963 0.9021 0.1097 0.369 Uiso 0.608(16) 1 calc R U P F 5
C190 C 0.7663(14) 0.7823(9) 0.0593(6) 0.176(9) Uani 0.608(16) 1 d D U P F 5
H118 H 0.7972 0.7759 0.0437 0.211 Uiso 0.608(16) 1 calc R U P F 5
H119 H 0.7375 0.8044 0.0503 0.211 Uiso 0.608(16) 1 calc R U P F 5
C191 C 0.7293(16) 0.7425(10) 0.0670(9) 0.200(11) Uani 0.608(16) 1 d D U P F 5
H120 H 0.7584 0.7223 0.0786 0.240 Uiso 0.608(16) 1 calc R U P F 5
H121 H 0.6967 0.7501 0.0814 0.240 Uiso 0.608(16) 1 calc R U P F 5
C198 C 0.581(3) 0.523(3) 0.219(3) 0.41(2) Uani 0.5 1 d D U P G -1
H144 H 0.6117 0.5404 0.2096 0.494 Uiso 0.5 1 calc R U P G -1
H145 H 0.5996 0.5167 0.2414 0.494 Uiso 0.5 1 calc R U P G -1
C197 C 0.586(4) 0.481(3) 0.202(2) 0.40(2) Uani 0.5 1 d D U P G -1
H146 H 0.6302 0.4715 0.2046 0.597 Uiso 0.5 1 calc R U P G -1
H147 H 0.5599 0.4599 0.2119 0.597 Uiso 0.5 1 calc R U P G -1
H148 H 0.5723 0.4841 0.1795 0.597 Uiso 0.5 1 calc R U P G -1
C202 C 0.329(4) 0.583(2) 0.206(2) 0.41(2) Uani 0.5 1 d D U P G -1
H149 H 0.3243 0.6127 0.2114 0.492 Uiso 0.5 1 calc R U P G -1
H150 H 0.3347 0.5816 0.1832 0.492 Uiso 0.5 1 calc R U P G -1
C200 C 0.460(4) 0.562(3) 0.2093(14) 0.42(2) Uani 0.5 1 d D U P G -1
H151 H 0.4661 0.5848 0.1938 0.500 Uiso 0.5 1 calc R U P G -1
H152 H 0.4504 0.5367 0.1960 0.500 Uiso 0.5 1 calc R U P G -1
C201 C 0.396(3) 0.573(3) 0.2220(15) 0.41(2) Uani 0.5 1 d D U P G -1
H153 H 0.3890 0.5494 0.2367 0.498 Uiso 0.5 1 calc R U P G -1
H154 H 0.4059 0.5973 0.2361 0.498 Uiso 0.5 1 calc R U P G -1
C203 C 0.263(4) 0.565(3) 0.208(2) 0.40(2) Uani 0.5 1 d D U P G -1
H155 H 0.2336 0.5817 0.1937 0.598 Uiso 0.5 1 calc R U P G -1
H156 H 0.2620 0.5360 0.2015 0.598 Uiso 0.5 1 calc R U P G -1
H157 H 0.2515 0.5677 0.2302 0.598 Uiso 0.5 1 calc R U P G -1
C199 C 0.527(3) 0.554(3) 0.2250(18) 0.42(2) Uani 0.5 1 d D U P G -1
H158 H 0.5478 0.5813 0.2242 0.500 Uiso 0.5 1 calc R U P G -1
H159 H 0.5206 0.5493 0.2480 0.500 Uiso 0.5 1 calc R U P G -1

loop_
_atom_site_aniso_label
_atom_site_aniso_U_11
_atom_site_aniso_U_22
_atom_site_aniso_U_33
_atom_site_aniso_U_23
_atom_site_aniso_U_13
_atom_site_aniso_U_12
C1 0.077(6) 0.070(6) 0.074(6) 0.018(5) -0.001(5) -0.025(5)
C2 0.087(7) 0.083(7) 0.078(7) 0.013(6) 0.002(6) -0.024(6)
C3 0.116(9) 0.124(10) 0.051(6) 0.014(6) -0.005(6) -0.062(9)
C4 0.096(8) 0.084(7) 0.070(7) 0.020(6) -0.003(6) -0.027(6)
C5 0.114(9) 0.106(9) 0.051(6) -0.005(6) 0.011(6) -0.057(8)
C6 0.113(9) 0.099(9) 0.077(8) -0.008(7) 0.005(7) -0.034(8)
C7 0.136(11) 0.121(11) 0.063(7) -0.023(8) 0.011(7) -0.039(9)
C8 0.158(13) 0.103(10) 0.079(8) -0.039(8) 0.030(9) -0.029(10)
C9 0.139(11) 0.078(8) 0.093(9) -0.038(7) 0.035(8) -0.028(8)
C10 0.139(11) 0.072(7) 0.071(7) -0.005(6) 0.013(7) -0.008(7)
C11 0.130(10) 0.057(6) 0.087(8) -0.021(6) 0.026(7) -0.011(6)
C12 0.113(9) 0.063(6) 0.087(8) 0.002(6) 0.010(7) 0.011(6)
C13 0.098(7) 0.050(5) 0.076(6) -0.007(5) 0.011(5) 0.001(5)
C14 0.089(6) 0.051(5) 0.066(6) -0.010(4) 0.019(5) -0.014(5)
C15 0.093(7) 0.041(4) 0.068(6) -0.001(4) 0.012(5) -0.021(4)
C16 0.083(6) 0.045(5) 0.060(5) -0.004(4) 0.004(4) -0.019(4)
C17 0.078(6) 0.042(4) 0.062(5) 0.004(4) -0.002(4) -0.020(4)
C18 0.087(7) 0.043(4) 0.080(6) 0.002(4) 0.002(5) -0.015(4)
C19 0.084(6) 0.053(5) 0.065(6) 0.004(4) 0.000(5) -0.023(5)
N1 0.099(6) 0.079(6) 0.067(5) -0.018(4) 0.010(4) -0.041(5)
N2 0.117(7) 0.091(7) 0.060(5) -0.006(5) 0.013(5) -0.034(6)
N3 0.113(7) 0.050(4) 0.069(5) -0.009(4) 0.017(5) -0.016(4)
N4 0.096(6) 0.047(4) 0.063(5) -0.002(3) 0.000(4) -0.012(4)
Ag1 0.1036(5) 0.0590(4) 0.0593(4) -0.0061(3) 0.0069(4) -0.0261(4)
C20 0.131(10) 0.113(9) 0.057(6) 0.010(6) 0.012(6) -0.047(8)
C21 0.139(12) 0.131(11) 0.068(8) 0.007(7) 0.008(7) -0.038(10)
C22 0.152(13) 0.124(11) 0.070(8) 0.019(7) 0.015(8) -0.018(10)
C23 0.136(12) 0.159(14) 0.060(7) 0.006(8) 0.002(7) -0.026(11)
C24 0.136(11) 0.149(12) 0.051(6) 0.001(7) 0.018(7) -0.054(10)
F1 0.178(8) 0.181(8) 0.088(5) 0.022(5) 0.001(5) -0.099(7)
F2 0.220(10) 0.170(8) 0.079(5) 0.031(5) 0.024(6) -0.055(8)
F3 0.200(9) 0.210(10) 0.057(4) 0.003(5) -0.001(5) -0.039(8)
F4 0.132(6) 0.198(9) 0.068(4) -0.017(5) 0.000(4) -0.054(6)
F5 0.114(5) 0.156(7) 0.060(3) -0.005(4) 0.014(3) -0.051(5)
C25 0.104(8) 0.126(10) 0.058(6) -0.012(6) 0.019(6) -0.036(8)
C26 0.143(13) 0.110(12) 0.125(12) -0.045(10) 0.038(11) -0.004(11)
C27 0.133(13) 0.103(12) 0.101(11) -0.041(10) 0.031(11) -0.003(11)
C28 0.149(12) 0.119(11) 0.123(11) -0.040(10) 0.026(10) 0.001(11)
C29 0.180(13) 0.147(13) 0.171(13) -0.048(11) 0.064(11) 0.008(11)
C30 0.193(14) 0.169(13) 0.181(13) -0.041(12) 0.081(11) 0.011(12)
C31 0.174(13) 0.148(12) 0.164(13) -0.042(11) 0.062(11) 0.007(11)
F6 0.137(15) 0.106(10) 0.086(9) -0.011(7) -0.005(10) 0.000(11)
F7 0.176(14) 0.089(8) 0.102(9) -0.014(7) -0.001(9) 0.005(9)
F8 0.29(2) 0.143(13) 0.28(2) -0.108(14) 0.124(18) 0.015(15)
F9 0.29(2) 0.25(2) 0.31(2) -0.05(2) 0.12(2) 0.034(19)
F10 0.140(12) 0.210(16) 0.119(11) -0.057(11) 0.061(9) -0.028(11)
C32 0.073(6) 0.054(5) 0.102(8) 0.031(5) 0.021(6) -0.002(5)
C33 0.080(6) 0.039(4) 0.109(8) 0.014(5) 0.017(6) -0.017(4)
C34 0.083(6) 0.044(5) 0.092(7) -0.002(5) 0.007(5) -0.011(4)
C35 0.083(6) 0.040(4) 0.081(7) 0.006(4) 0.014(5) -0.009(4)
C36 0.075(6) 0.047(5) 0.065(5) 0.005(4) 0.012(4) -0.011(4)
C37 0.071(5) 0.041(4) 0.057(5) 0.002(4) 0.009(4) -0.003(4)
C38 0.075(5) 0.040(4) 0.062(5) 0.007(4) 0.006(4) -0.011(4)
C39 0.067(5) 0.047(4) 0.063(5) 0.008(4) 0.008(4) -0.012(4)
C40 0.062(5) 0.044(4) 0.064(5) 0.000(4) 0.009(4) -0.009(4)
C41 0.053(4) 0.052(4) 0.066(5) -0.003(4) 0.004(4) -0.003(4)
C42 0.063(5) 0.063(5) 0.073(6) -0.008(5) 0.010(4) 0.000(4)
C43 0.076(6) 0.090(7) 0.071(6) -0.009(6) -0.010(5) 0.000(5)
C44 0.082(7) 0.113(9) 0.059(6) 0.005(6) -0.004(5) 0.007(6)
C45 0.061(5) 0.096(7) 0.058(5) 0.009(5) 0.004(4) 0.014(5)
C46 0.075(6) 0.105(8) 0.067(6) 0.036(6) 0.021(5) 0.045(6)
C47 0.075(6) 0.083(7) 0.068(6) 0.029(5) 0.012(5) 0.018(6)
C48 0.087(8) 0.107(9) 0.103(9) 0.058(8) 0.034(7) 0.042(7)
C49 0.078(7) 0.082(7) 0.118(10) 0.048(7) 0.024(7) 0.023(6)
C50 0.068(6) 0.053(5) 0.098(8) 0.035(5) 0.020(5) 0.007(4)
C51 0.063(5) 0.055(5) 0.063(5) -0.007(4) 0.002(4) 0.003(4)
C52 0.058(5) 0.068(6) 0.082(6) -0.003(5) 0.017(5) -0.008(4)
C53 0.070(6) 0.059(5) 0.069(6) 0.001(4) 0.009(4) 0.006(4)
C54 0.064(5) 0.056(5) 0.059(5) -0.001(4) -0.001(4) -0.011(4)
C55 0.055(5) 0.064(5) 0.056(5) -0.006(4) -0.004(4) -0.008(4)
C56 0.055(5) 0.053(5) 0.051(4) -0.010(4) -0.002(4) -0.001(4)
N5 0.081(5) 0.047(4) 0.079(5) 0.023(4) 0.014(4) -0.006(4)
N6 0.071(4) 0.043(3) 0.057(4) 0.001(3) 0.003(3) -0.012(3)
N7 0.066(4) 0.066(5) 0.063(5) 0.008(4) 0.006(4) 0.006(4)
N8 0.067(5) 0.086(6) 0.075(5) 0.031(4) 0.016(4) 0.009(4)
Ag2 0.0677(4) 0.0504(3) 0.0607(4) 0.0119(3) 0.0088(3) -0.0012(3)
F11 0.065(3) 0.060(3) 0.104(4) -0.015(3) 0.012(3) 0.000(2)
F12 0.065(3) 0.068(3) 0.097(4) -0.013(3) 0.014(3) -0.009(2)
F13 0.080(3) 0.060(3) 0.090(4) 0.004(3) 0.007(3) -0.014(3)
F14 0.082(4) 0.062(3) 0.122(5) 0.012(3) 0.023(3) 0.007(3)
F15 0.061(3) 0.072(4) 0.159(6) 0.006(4) 0.019(4) 0.002(3)
C57 0.069(10) 0.064(10) 0.035(9) 0.001(8) 0.001(8) 0.019(9)
C58 0.063(12) 0.070(11) 0.043(10) 0.006(9) 0.008(9) 0.018(9)
C59 0.073(10) 0.076(11) 0.043(10) 0.012(9) 0.009(9) 0.026(9)
C60 0.078(10) 0.065(9) 0.044(8) 0.005(8) 0.001(8) 0.024(8)
C61 0.081(10) 0.085(10) 0.061(9) 0.003(9) -0.001(8) 0.030(9)
C62 0.073(9) 0.078(10) 0.048(8) -0.004(8) 0.008(8) 0.022(8)
F16 0.065(10) 0.098(12) 0.042(8) 0.001(8) -0.005(7) 0.026(8)
F17 0.099(14) 0.12(2) 0.067(14) -0.002(15) -0.009(11) -0.003(14)
F18 0.107(10) 0.123(12) 0.025(6) 0.001(6) -0.010(6) 0.040(9)
F19 0.107(11) 0.134(13) 0.069(9) -0.001(9) -0.007(8) 0.016(10)
F20 0.081(9) 0.131(12) 0.054(7) 0.001(7) -0.004(6) 0.033(8)
C63 0.096(6) 0.048(4) 0.040(4) -0.001(3) -0.001(4) -0.023(4)
C64 0.106(7) 0.056(5) 0.051(5) -0.001(4) -0.005(5) -0.032(5)
C65 0.113(8) 0.045(5) 0.049(5) 0.003(4) -0.002(5) -0.016(5)
C66 0.103(7) 0.048(4) 0.043(5) -0.002(4) 0.014(4) -0.008(5)
C67 0.092(6) 0.043(4) 0.046(4) -0.003(4) 0.008(4) -0.006(4)
C68 0.085(6) 0.040(4) 0.051(5) 0.003(3) 0.019(4) 0.005(4)
C69 0.074(6) 0.049(5) 0.062(5) 0.020(4) 0.026(4) 0.015(4)
C70 0.066(5) 0.041(4) 0.093(7) 0.020(4) 0.023(5) 0.002(4)
C71 0.058(5) 0.034(4) 0.067(5) 0.008(4) 0.024(4) -0.002(3)
C72 0.049(4) 0.037(4) 0.082(6) 0.003(4) 0.007(4) 0.003(3)
C73 0.053(4) 0.036(4) 0.075(6) -0.007(4) 0.004(4) -0.002(3)
C74 0.068(5) 0.045(5) 0.089(7) -0.013(5) -0.002(5) -0.010(4)
C75 0.072(6) 0.057(5) 0.068(6) -0.014(5) -0.003(4) -0.011(4)
C76 0.071(5) 0.050(4) 0.049(5) -0.016(4) 0.004(4) -0.003(4)
C77 0.063(5) 0.061(5) 0.052(5) -0.008(4) 0.009(4) -0.010(4)
C78 0.078(6) 0.067(5) 0.045(5) -0.002(4) 0.000(4) -0.020(5)
C79 0.080(6) 0.066(5) 0.046(5) 0.010(4) 0.003(4) -0.030(5)
C80 0.083(6) 0.056(5) 0.052(5) 0.006(4) -0.003(4) -0.027(4)
C81 0.089(6) 0.048(4) 0.051(5) 0.003(4) 0.000(4) -0.028(4)
N9 0.113(6) 0.047(4) 0.039(4) -0.001(3) 0.001(4) -0.024(4)
N10 0.076(4) 0.039(3) 0.052(4) -0.006(3) 0.014(3) -0.006(3)
N11 0.068(4) 0.039(3) 0.058(4) -0.008(3) 0.014(3) -0.005(3)
N12 0.091(5) 0.060(4) 0.041(4) -0.004(3) 0.001(3) -0.026(4)
Ag3 0.0838(4) 0.0417(3) 0.0428(3) -0.0053(2) 0.0101(3) -0.0186(3)
C82 0.091(7) 0.066(5) 0.043(5) -0.009(4) -0.007(5) -0.017(5)
C83 0.084(7) 0.103(8) 0.053(6) -0.006(5) 0.008(5) -0.009(6)
C84 0.105(9) 0.163(13) 0.051(6) -0.021(7) 0.022(6) -0.056(9)
C85 0.136(12) 0.114(10) 0.054(7) 0.016(7) -0.020(7) -0.032(9)
C86 0.140(11) 0.079(7) 0.078(8) -0.011(6) -0.037(8) -0.005(7)
C87 0.122(9) 0.092(8) 0.064(7) -0.024(6) -0.024(7) -0.005(7)
F21 0.104(5) 0.172(7) 0.058(3) -0.021(4) 0.008(3) 0.032(5)
F22 0.123(6) 0.306(13) 0.049(4) -0.013(5) 0.029(4) -0.012(7)
F23 0.183(8) 0.191(9) 0.055(4) 0.025(4) -0.035(4) -0.067(7)
F24 0.207(9) 0.119(6) 0.104(6) -0.023(5) -0.081(6) 0.033(6)
F25 0.164(7) 0.171(8) 0.095(5) -0.073(5) -0.057(5) 0.075(6)
F26 0.093(7) 0.042(4) 0.094(6) -0.001(4) 0.017(6) 0.006(5)
F27 0.189(12) 0.041(5) 0.134(9) -0.008(5) -0.035(8) -0.001(6)
F28 0.176(10) 0.084(7) 0.183(11) 0.069(7) -0.076(9) -0.086(7)
C88 0.063(7) 0.048(7) 0.057(7) 0.008(6) -0.005(6) -0.016(5)
C89 0.073(11) 0.048(8) 0.065(10) 0.005(8) -0.004(9) -0.013(9)
C90 0.110(9) 0.047(7) 0.079(8) 0.005(6) -0.024(7) -0.020(7)
C91 0.103(9) 0.079(9) 0.102(9) 0.037(8) -0.035(8) -0.038(8)
C92 0.090(9) 0.097(9) 0.115(9) 0.046(8) -0.014(8) -0.040(7)
C93 0.072(7) 0.080(8) 0.097(9) 0.034(7) -0.001(7) -0.015(7)
F29 0.084(7) 0.176(12) 0.266(16) 0.103(11) -0.014(8) -0.068(7)
F30 0.077(6) 0.126(9) 0.180(12) 0.056(8) 0.042(7) 0.005(6)
C94 0.087(6) 0.056(5) 0.051(5) -0.007(4) -0.013(4) 0.013(5)
C95 0.077(6) 0.052(5) 0.056(5) -0.013(4) -0.010(4) -0.001(4)
C96 0.082(6) 0.054(5) 0.055(5) -0.008(4) -0.009(4) -0.002(4)
C97 0.082(6) 0.050(5) 0.055(5) -0.003(4) -0.023(4) 0.005(4)
C98 0.074(6) 0.054(5) 0.061(5) -0.002(4) -0.028(4) -0.001(4)
C99 0.071(5) 0.052(5) 0.068(6) -0.007(4) -0.025(4) 0.004(4)
C100 0.082(6) 0.058(5) 0.088(7) -0.004(5) -0.039(5) 0.009(5)
C101 0.101(8) 0.056(5) 0.096(8) -0.014(5) -0.049(6) 0.030(5)
C102 0.086(6) 0.057(5) 0.085(7) -0.022(5) -0.044(5) 0.017(5)
C103 0.090(7) 0.061(5) 0.103(7) -0.039(5) -0.048(6) 0.024(5)
C104 0.085(6) 0.062(5) 0.072(6) -0.030(5) -0.036(5) 0.026(5)
C105 0.101(7) 0.078(6) 0.092(7) -0.044(6) -0.044(6) 0.033(6)
C106 0.092(7) 0.087(7) 0.075(6) -0.038(6) -0.047(6) 0.033(6)
C107 0.078(6) 0.066(6) 0.064(6) -0.016(5) -0.030(5) 0.013(5)
C108 0.073(6) 0.063(5) 0.055(5) -0.017(4) -0.024(4) 0.016(4)
C109 0.066(5) 0.056(5) 0.047(4) -0.009(4) -0.016(4) 0.008(4)
C110 0.075(6) 0.064(5) 0.045(5) -0.002(4) -0.012(4) 0.019(4)
C111 0.069(5) 0.054(5) 0.057(5) -0.004(4) -0.012(4) 0.016(4)
C112 0.078(6) 0.049(4) 0.053(5) -0.009(4) -0.016(4) 0.010(4)
Ag4 0.0766(4) 0.0503(3) 0.0558(4) -0.0120(3) -0.0260(3) 0.0143(3)
C113 0.081(6) 0.079(6) 0.051(5) -0.022(5) -0.024(5) 0.027(5)
C114 0.073(6) 0.084(7) 0.052(5) -0.007(5) -0.013(5) 0.017(5)
C115 0.069(6) 0.125(9) 0.053(6) -0.019(6) -0.024(5) 0.027(6)
C116 0.090(8) 0.120(9) 0.050(6) -0.022(6) -0.026(6) 0.037(7)
C117 0.116(10) 0.102(8) 0.057(6) -0.012(6) -0.019(6) 0.019(7)
C118 0.086(7) 0.086(7) 0.056(6) -0.014(5) -0.015(5) 0.009(6)
F31 0.079(4) 0.133(5) 0.063(3) -0.006(4) -0.020(3) 0.000(4)
F32 0.080(4) 0.168(7) 0.072(4) -0.024(4) -0.034(3) 0.020(4)
F33 0.127(5) 0.146(6) 0.054(3) -0.014(4) -0.031(3) 0.045(5)
F34 0.141(6) 0.169(7) 0.056(4) 0.007(4) -0.010(4) 0.005(6)
F35 0.094(4) 0.122(5) 0.069(4) -0.009(3) -0.011(3) 0.000(4)
C128 0.159(9) 0.109(8) 0.080(7) 0.002(6) -0.005(7) 0.007(8)
C125 0.148(9) 0.100(7) 0.089(7) 0.015(6) -0.006(7) 0.003(7)
C126 0.130(8) 0.110(8) 0.090(7) 0.004(6) 0.017(7) 0.000(7)
C127 0.107(7) 0.120(8) 0.063(6) 0.010(6) 0.017(5) -0.008(6)
O1 0.102(5) 0.127(6) 0.098(5) 0.005(5) 0.025(4) 0.016(5)
N13 0.094(5) 0.051(4) 0.053(4) 0.001(3) -0.024(4) 0.013(4)
N14 0.073(5) 0.053(4) 0.071(5) -0.014(3) -0.031(4) 0.008(3)
N15 0.079(5) 0.059(4) 0.064(5) -0.019(4) -0.028(4) 0.010(4)
N16 0.084(5) 0.059(4) 0.052(4) -0.013(3) -0.026(4) 0.017(4)
F44 0.065(9) 0.062(9) 0.102(13) 0.015(9) 0.028(9) 0.016(8)
F45 0.071(11) 0.090(13) 0.162(18) 0.032(12) 0.024(11) -0.028(10)
F46 0.116(14) 0.078(12) 0.160(18) 0.028(12) -0.039(13) -0.069(11)
F47 0.148(19) 0.037(9) 0.105(14) -0.009(9) 0.004(13) -0.008(12)
F48 0.10(2) 0.039(10) 0.056(13) -0.003(9) 0.014(13) -0.003(14)
C135 0.059(11) 0.042(11) 0.064(12) 0.011(10) -0.017(10) -0.007(9)
C136 0.057(10) 0.049(10) 0.071(11) 0.007(9) -0.004(9) -0.015(9)
C137 0.064(11) 0.072(11) 0.092(12) 0.004(10) -0.007(10) -0.016(10)
C138 0.080(11) 0.064(11) 0.094(12) 0.009(10) -0.019(10) -0.025(10)
C139 0.092(12) 0.052(11) 0.077(12) -0.006(10) -0.020(11) -0.012(10)
C140 0.079(12) 0.051(11) 0.064(12) 0.003(10) -0.016(10) -0.006(11)
C129 0.062(8) 0.078(9) 0.072(9) 0.009(8) -0.005(7) 0.003(7)
C130 0.102(10) 0.102(10) 0.096(10) 0.002(9) -0.012(8) 0.037(9)
C131 0.134(11) 0.132(11) 0.123(11) 0.015(10) -0.028(10) 0.048(10)
C132 0.140(11) 0.138(12) 0.107(11) 0.018(10) -0.023(10) 0.034(10)
C133 0.105(11) 0.120(12) 0.086(11) 0.014(10) 0.006(9) 0.021(9)
C134 0.069(9) 0.095(11) 0.075(10) 0.013(9) 0.004(9) 0.012(8)
F40 0.117(9) 0.151(11) 0.141(11) -0.033(9) -0.028(8) 0.070(8)
F41 0.263(19) 0.224(18) 0.126(12) 0.045(12) -0.073(13) 0.048(16)
F42 0.085(10) 0.164(15) 0.081(8) 0.023(9) 0.009(7) 0.037(9)
F43 0.130(17) 0.153(19) 0.077(10) 0.027(14) 0.017(11) 0.044(14)
F49 0.208(16) 0.218(17) 0.218(17) 0.023(14) -0.093(13) 0.115(14)
C119 0.059(7) 0.063(8) 0.076(8) -0.030(7) -0.013(7) 0.026(6)
C120 0.083(9) 0.107(10) 0.133(11) -0.027(10) 0.000(9) 0.029(9)
C121 0.094(10) 0.132(11) 0.138(11) -0.025(10) 0.006(10) 0.048(9)
C122 0.122(12) 0.117(12) 0.144(12) -0.032(11) -0.012(11) 0.045(10)
C123 0.128(11) 0.079(9) 0.180(12) -0.039(10) -0.004(10) 0.023(9)
C124 0.098(11) 0.062(10) 0.146(13) -0.031(10) -0.004(10) 0.024(9)
F36 0.137(13) 0.183(16) 0.28(2) -0.010(16) 0.103(14) 0.018(12)
F37 0.147(13) 0.224(18) 0.30(2) -0.058(17) 0.069(14) 0.072(13)
F39 0.095(9) 0.065(7) 0.40(2) -0.058(11) 0.044(12) -0.007(7)
F51 0.191(14) 0.137(12) 0.178(13) -0.063(10) -0.045(11) 0.124(11)
F50 0.226(18) 0.078(9) 0.42(2) -0.068(14) 0.004(18) 0.027(11)
F52 0.103(12) 0.086(11) 0.173(17) 0.009(11) 0.009(12) 0.029(10)
F53 0.139(16) 0.181(19) 0.22(2) -0.021(17) 0.051(15) 0.081(15)
F59 0.161(18) 0.085(12) 0.114(14) 0.005(11) -0.010(13) 0.006(13)
F60 0.185(19) 0.115(15) 0.174(19) -0.009(14) 0.011(16) 0.067(15)
F61 0.133(16) 0.063(10) 0.101(12) 0.003(8) -0.025(10) 0.010(10)
C141 0.086(12) 0.069(11) 0.078(11) 0.000(9) -0.039(10) 0.014(10)
C142 0.076(11) 0.067(10) 0.069(10) 0.007(9) -0.013(9) 0.022(9)
C143 0.104(12) 0.092(11) 0.110(12) 0.013(10) 0.000(11) 0.021(10)
C156 0.108(12) 0.075(11) 0.099(12) 0.003(10) -0.016(10) 0.036(10)
C155 0.105(12) 0.055(10) 0.089(11) 0.003(9) -0.014(10) 0.021(10)
C154 0.104(12) 0.069(10) 0.082(11) -0.001(9) -0.019(10) 0.015(10)
F54 0.151(17) 0.119(15) 0.096(13) -0.042(11) -0.009(12) 0.053(13)
F55 0.126(16) 0.069(11) 0.136(17) 0.013(11) 0.003(14) 0.013(12)
F56 0.084(15) 0.046(9) 0.087(16) 0.016(10) -0.013(12) -0.009(10)
F57 0.105(14) 0.25(2) 0.145(17) -0.120(16) 0.032(12) 0.022(15)
F58 0.153(19) 0.16(2) 0.17(2) -0.019(18) 0.053(17) -0.009(17)
C147 0.077(11) 0.063(11) 0.060(11) -0.022(9) -0.003(10) 0.006(9)
C148 0.084(12) 0.087(12) 0.079(12) -0.030(10) 0.005(10) -0.004(10)
C149 0.099(12) 0.122(13) 0.096(12) -0.026(11) -0.002(11) 0.002(11)
C146 0.104(12) 0.100(12) 0.084(12) -0.008(11) -0.004(11) 0.028(11)
C145 0.105(12) 0.083(11) 0.090(12) -0.017(10) -0.002(11) 0.015(11)
C144 0.084(11) 0.057(10) 0.076(11) -0.013(9) -0.011(10) 0.008(10)
C162 0.093(11) 0.101(12) 0.129(13) -0.011(11) 0.044(10) -0.030(10)
C163 0.103(11) 0.130(12) 0.121(12) -0.015(10) 0.050(10) -0.001(10)
C164 0.114(12) 0.140(13) 0.124(12) 0.012(11) 0.035(11) 0.003(11)
C161 0.093(15) 0.125(18) 0.19(2) -0.026(18) 0.014(16) -0.046(14)
C165 0.129(12) 0.146(13) 0.128(13) 0.017(11) 0.034(11) -0.014(11)
C166 0.149(15) 0.154(15) 0.146(14) -0.002(13) 0.016(13) 0.008(13)
C167 0.16(2) 0.134(19) 0.098(16) -0.009(15) -0.003(16) -0.017(18)
C169 0.224(17) 0.212(17) 0.227(17) -0.007(12) 0.015(12) 0.010(12)
C170 0.214(16) 0.204(16) 0.220(16) -0.009(11) 0.017(11) 0.015(11)
C171 0.202(15) 0.193(15) 0.210(15) -0.014(10) 0.017(10) 0.020(10)
C168 0.24(2) 0.20(2) 0.22(2) -0.01(2) 0.00(2) 0.02(2)
C173 0.185(15) 0.169(15) 0.190(16) -0.016(12) 0.012(12) 0.034(11)
C172 0.192(15) 0.183(15) 0.200(15) -0.017(11) 0.017(11) 0.027(10)
C174 0.151(19) 0.134(19) 0.18(2) -0.002(18) 0.015(18) 0.064(16)
C177 0.257(14) 0.254(14) 0.250(14) -0.009(6) 0.027(6) 0.000(6)
C178 0.260(14) 0.256(14) 0.254(14) -0.007(5) 0.026(6) -0.001(5)
C176 0.255(14) 0.253(14) 0.247(14) -0.009(6) 0.029(6) -0.001(6)
C175 0.251(16) 0.256(16) 0.245(16) -0.009(10) 0.036(11) -0.001(10)
C179 0.263(14) 0.259(14) 0.258(14) -0.004(6) 0.025(6) -0.001(6)
C180 0.264(14) 0.261(14) 0.260(14) -0.001(6) 0.024(6) -0.001(6)
C181 0.270(17) 0.264(17) 0.267(17) 0.000(11) 0.024(11) -0.001(11)
O2 0.47(2) 0.46(2) 0.456(19) 0.009(14) 0.033(14) -0.004(14)
C184 0.45(2) 0.46(2) 0.45(2) -0.002(14) 0.045(14) 0.008(14)
C185 0.46(2) 0.46(2) 0.45(2) -0.003(14) 0.044(14) 0.002(14)
C182 0.46(2) 0.46(2) 0.46(2) 0.005(14) 0.039(14) 0.008(14)
C183 0.46(2) 0.46(2) 0.46(2) 0.001(14) 0.046(14) 0.009(14)
C188 0.144(13) 0.175(14) 0.179(14) -0.003(12) 0.049(11) 0.054(11)
C192 0.25(3) 0.30(3) 0.28(3) -0.04(3) 0.04(2) 0.14(2)
C189 0.148(13) 0.159(13) 0.171(14) -0.008(12) 0.028(11) 0.067(11)
C187 0.156(15) 0.175(15) 0.195(16) -0.009(14) 0.052(13) 0.043(13)
C186 0.25(3) 0.22(3) 0.27(3) 0.03(3) 0.05(3) 0.04(2)
C190 0.157(14) 0.188(14) 0.185(15) -0.002(12) 0.031(12) 0.074(12)
C191 0.176(16) 0.211(17) 0.214(17) -0.011(14) 0.031(14) 0.071(13)
C198 0.41(2) 0.41(2) 0.41(2) 0.001(8) 0.041(8) 0.001(8)
C197 0.39(3) 0.40(3) 0.40(3) 0.003(15) 0.055(15) 0.009(15)
C202 0.41(2) 0.41(2) 0.41(2) -0.001(8) 0.036(8) 0.003(8)
C200 0.42(2) 0.42(2) 0.42(2) 0.002(7) 0.037(7) 0.000(7)
C201 0.41(2) 0.41(2) 0.42(2) 0.000(7) 0.037(7) 0.002(7)
C203 0.40(3) 0.40(3) 0.40(3) -0.003(15) 0.033(15) 0.008(15)
C199 0.42(2) 0.42(2) 0.42(2) 0.001(7) 0.037(7) 0.000(7)

loop_
_atom_type_symbol
_atom_type_description
_atom_type_scat_dispersion_real
_atom_type_scat_dispersion_imag
_atom_type_scat_source
C C 0.0181 0.0091 'International Tables Vol C Tables 4.2.6.8 and 6.1.1.4'
H H 0.0000 0.0000 'International Tables Vol C Tables 4.2.6.8 and 6.1.1.4'
Ag Ag 0.1306 4.2820 'International Tables Vol C Tables 4.2.6.8 and 6.1.1.4'
F F 0.0727 0.0534 'International Tables Vol C Tables 4.2.6.8 and 6.1.1.4'
N N 0.0311 0.0180 'International Tables Vol C Tables 4.2.6.8 and 6.1.1.4'
O O 0.0492 0.0322 'International Tables Vol C Tables 4.2.6.8 and 6.1.1.4'

loop_
_geom_angle_atom_site_label_1
_geom_angle_atom_site_label_2
_geom_angle_atom_site_label_3
_geom_angle
_geom_angle_site_symmetry_3
N1 C1 C2 107.5(10) .
N1 C1 C19 112.2(9) .
C2 C1 C19 140.3(11) .
C3 C2 C1 105.2(11) .
C3 C2 H1 127.4 .
C1 C2 H1 127.4 .
C2 C3 C4 111.7(11) .
C2 C3 H2 124.1 .
C4 C3 H2 124.1 .
N1 C4 C3 103.3(11) .
N1 C4 C5 121.4(12) .
C3 C4 C5 135.2(11) .
C6 C5 C4 124.2(11) .
C6 C5 C20 120.6(12) .
C4 C5 C20 115.2(13) .
N2 C6 C5 127.4(12) .
N2 C6 C7 106.6(14) .
C5 C6 C7 126.0(13) .
C8 C7 C6 108.2(12) .
C8 C7 H3 125.9 .
C6 C7 H3 125.9 .
C7 C8 C9 109.7(14) .
C7 C8 H4 125.1 .
C9 C8 H4 125.1 .
C10 C9 N2 125.6(11) .
C10 C9 C8 131.2(14) .
N2 C9 C8 103.2(14) .
C9 C10 C11 128.2(12) .
C9 C10 C26 111.0(14) .
C11 C10 C26 120.5(15) .
C9 C10 C147 117.0(13) .
C11 C10 C147 113.7(14) .
N3 C11 C12 107.7(9) .
N3 C11 C10 121.9(12) .
C12 C11 C10 130.4(11) .
C13 C12 C11 109.5(10) .
C13 C12 H5 125.2 .
C11 C12 H5 125.2 .
C12 C13 C14 107.9(10) .
C12 C13 H6 126.1 .
C14 C13 H6 126.1 .
N3 C14 C13 107.1(8) .
N3 C14 C15 125.4(9) .
C13 C14 C15 127.4(9) .
C16 C15 C14 124.0(9) .
C16 C15 C36 119.0(8) .
C14 C15 C36 117.0(9) .
N4 C16 C15 122.5(8) .
N4 C16 C17 104.8(8) .
C15 C16 C17 132.7(8) .
C18 C17 C16 108.9(8) .
C18 C17 H7 125.6 .
C16 C17 H7 125.6 .
C17 C18 C19 106.6(9) .
C17 C18 H8 126.7 .
C19 C18 H8 126.7 .
N4 C19 C1 113.0(9) .
N4 C19 C18 106.4(8) .
C1 C19 C18 140.6(10) .
C1 N1 C4 112.3(10) .
C1 N1 Ag1 117.9(7) .
C4 N1 Ag1 129.8(9) .
C6 N2 C9 112.2(11) .
C6 N2 Ag1 124.6(10) .
C9 N2 Ag1 123.1(8) .
C11 N3 C14 107.7(9) .
C11 N3 Ag1 126.2(7) .
C14 N3 Ag1 125.8(7) .
C19 N4 C16 113.3(8) .
C19 N4 Ag1 116.4(6) .
C16 N4 Ag1 130.2(7) .
N1 Ag1 N3 172.5(3) .
N1 Ag1 N4 80.4(3) .
N3 Ag1 N4 92.1(3) .
N1 Ag1 N2 92.6(4) .
N3 Ag1 N2 94.9(4) .
N4 Ag1 N2 173.0(4) .
C25 C20 C21 117.1(11) .
C25 C20 C5 121.7(10) .
C21 C20 C5 120.7(12) .
F1 C21 C22 119.3(12) .
F1 C21 C20 120.0(11) .
C22 C21 C20 120.6(14) .
F2 C22 C21 119.0(14) .
F2 C22 C23 120.7(12) .
C21 C22 C23 120.4(13) .
C24 C23 F3 122.8(14) .
C24 C23 C22 119.3(12) .
F3 C23 C22 117.9(13) .
C23 C24 F4 117.8(12) .
C23 C24 C25 121.1(13) .
F4 C24 C25 121.1(11) .
F5 C25 C20 121.2(10) .
F5 C25 C24 117.1(11) .
C20 C25 C24 121.6(11) .
C27 C26 C31 120.0 .
C27 C26 C10 121.3(16) .
C31 C26 C10 118.6(16) .
F6 C27 C26 121.9(18) .
F6 C27 C28 117.9(18) .
C26 C27 C28 120.0 .
F7 C28 C29 116.1(18) .
F7 C28 C27 123.8(18) .
C29 C28 C27 120.0 .
F8 C29 C28 118(2) .
F8 C29 C30 122(2) .
C28 C29 C30 120.0 .
F9 C30 C31 116(2) .
F9 C30 C29 116(2) .
C31 C30 C29 120.0 .
C30 C31 C26 120.0 .
C30 C31 F10 119.7(16) .
C26 C31 F10 118.1(15) .
N5 C32 C33 108.9(9) .
N5 C32 C50 110.6(9) .
C33 C32 C50 140.4(9) .
C34 C33 C32 106.8(8) .
C34 C33 H9 126.6 .
C32 C33 H9 126.6 .
C33 C34 C35 110.2(9) .
C33 C34 H10 124.9 .
C35 C34 H10 124.9 .
N5 C35 C36 121.5(8) .
N5 C35 C34 104.1(8) .
C36 C35 C34 134.4(10) .
C37 C36 C35 123.3(9) .
C37 C36 C15 118.5(7) .
C35 C36 C15 118.1(8) .
N6 C37 C36 127.1(7) .
N6 C37 C38 106.1(7) .
C36 C37 C38 126.8(8) .
C39 C38 C37 108.0(8) .
C39 C38 H11 126.0 .
C37 C38 H11 126.0 .
C38 C39 C40 108.8(7) .
C38 C39 H12 125.6 .
C40 C39 H12 125.6 .
N6 C40 C41 124.2(8) .
N6 C40 C39 106.9(7) .
C41 C40 C39 128.9(7) .
C40 C41 C42 126.2(8) .
C40 C41 C51 116.5(8) .
C42 C41 C51 117.3(7) .
N7 C42 C41 124.8(8) .
N7 C42 C43 107.1(9) .
C41 C42 C43 128.1(9) .
C44 C43 C42 107.2(10) .
C44 C43 H13 126.4 .
C42 C43 H13 126.4 .
C43 C44 C45 110.5(9) .
C43 C44 H14 124.8 .
C45 C44 H14 124.8 .
N7 C45 C46 126.6(10) .
N7 C45 C44 103.7(9) .
C46 C45 C44 129.7(10) .
C47 C46 C45 125.2(9) .
C47 C46 C129 108.8(12) .
C45 C46 C129 125.8(14) .
C47 C46 C57 131.4(11) .
C45 C46 C57 103.4(12) .
N8 C47 C46 121.3(9) .
N8 C47 C48 105.0(11) .
C46 C47 C48 133.7(11) .
C49 C48 C47 109.8(10) .
C49 C48 H15 125.1 .
C47 C48 H15 125.1 .
C48 C49 C50 106.9(11) .
C48 C49 H16 126.6 .
C50 C49 H16 126.6 .
N8 C50 C32 114.1(8) .
N8 C50 C49 105.0(10) .
C32 C50 C49 140.9(11) .
C56 C51 C52 115.6(8) .
C56 C51 C41 123.1(8) .
C52 C51 C41 121.4(8) .
F15 C52 C53 117.3(9) .
F15 C52 C51 119.7(8) .
C53 C52 C51 123.0(8) .
F14 C53 C54 119.8(8) .
F14 C53 C52 121.1(8) .
C54 C53 C52 119.1(9) .
F13 C54 C55 120.1(8) .
F13 C54 C53 120.0(8) .
C55 C54 C53 119.9(8) .
F12 C55 C54 119.9(8) .
F12 C55 C56 120.3(8) .
C54 C55 C56 119.8(8) .
F11 C56 C51 119.2(7) .
F11 C56 C55 118.3(7) .
C51 C56 C55 122.5(8) .
C32 N5 C35 110.0(8) .
C32 N5 Ag2 119.2(7) .
C35 N5 Ag2 130.7(5) .
C40 N6 C37 110.1(7) .
C40 N6 Ag2 124.6(6) .
C37 N6 Ag2 124.8(5) .
C42 N7 C45 111.5(8) .
C42 N7 Ag2 124.5(6) .
C45 N7 Ag2 123.9(7) .
C47 N8 C50 113.3(9) .
C47 N8 Ag2 130.6(8) .
C50 N8 Ag2 116.0(7) .
N5 Ag2 N7 172.2(3) .
N5 Ag2 N8 79.9(3) .
N7 Ag2 N8 92.3(4) .
N5 Ag2 N6 92.3(3) .
N7 Ag2 N6 95.5(3) .
N8 Ag2 N6 172.1(3) .
C58 C57 C62 120.0 .
C58 C57 C46 118.2(11) .
C62 C57 C46 121.3(11) .
F16 C58 C59 119.7(15) .
F16 C58 C57 103.0(15) .
C59 C58 C57 120.0 .
F17 C59 C60 112(2) .
F17 C59 C58 124(2) .
C60 C59 C58 120.0 .
F18 C60 C59 121.6(13) .
F18 C60 C61 118.4(12) .
C59 C60 C61 120.0 .
F19 C61 C62 119.2(12) .
F19 C61 C60 120.2(12) .
C62 C61 C60 120.0 .
F20 C62 C61 117.7(12) .
F20 C62 C57 122.1(12) .
C61 C62 C57 120.0 .
N9 C63 C81 113.4(7) .
N9 C63 C64 106.6(7) .
C81 C63 C64 139.9(8) .
C65 C64 C63 107.1(8) .
C65 C64 H17 126.5 .
C63 C64 H17 126.5 .
C64 C65 C66 109.1(8) .
C64 C65 H18 125.4 .
C66 C65 H18 125.4 .
N9 C66 C65 106.1(7) .
N9 C66 C67 121.4(8) .
C65 C66 C67 132.4(8) .
C68 C67 C66 123.4(8) .
C68 C67 C67 119.2(7) 2
C66 C67 C67 117.5(7) 2
N10 C68 C67 126.1(7) .
N10 C68 C69 105.8(8) .
C67 C68 C69 128.1(8) .
C70 C69 C68 108.3(8) .
C70 C69 H19 125.9 .
C68 C69 H19 125.9 .
C69 C70 C71 108.5(7) .
C69 C70 H20 125.8 .
C71 C70 H20 125.8 .
N10 C71 C72 124.9(7) .
N10 C71 C70 106.5(7) .
C72 C71 C70 128.5(7) .
C73 C72 C71 126.8(7) .
C73 C72 C88 110.5(9) .
C71 C72 C88 122.2(9) .
C73 C72 C135 131.0(14) .
C71 C72 C135 101.4(14) .
N11 C73 C72 124.7(7) .
N11 C73 C74 104.8(8) .
C72 C73 C74 130.4(8) .
C75 C74 C73 110.2(8) .
C75 C74 H21 124.9 .
C73 C74 H21 124.9 .
C74 C75 C76 107.2(8) .
C74 C75 H22 126.4 .
C76 C75 H22 126.4 .
N11 C76 C77 125.5(7) .
N11 C76 C75 106.7(8) .
C77 C76 C75 127.8(8) .
C76 C77 C78 125.8(8) .
C76 C77 C82 119.2(7) .
C78 C77 C82 114.9(8) .
N12 C78 C77 120.0(8) .
N12 C78 C79 106.2(7) .
C77 C78 C79 133.7(8) .
C80 C79 C78 108.1(7) .
C80 C79 H23 125.9 .
C78 C79 H23 125.9 .
C79 C80 C81 107.9(7) .
C79 C80 H24 126.0 .
C81 C80 H24 126.0 .
N12 C81 C63 112.4(7) .
N12 C81 C80 106.4(7) .
C63 C81 C80 141.1(7) .
C66 N9 C63 111.0(7) .
C66 N9 Ag3 130.5(6) .
C63 N9 Ag3 115.9(5) .
C71 N10 C68 110.9(7) .
C71 N10 Ag3 123.5(6) .
C68 N10 Ag3 125.4(5) .
C73 N11 C76 111.0(7) .
C73 N11 Ag3 123.6(6) .
C76 N11 Ag3 125.3(5) .
C81 N12 C78 111.3(7) .
C81 N12 Ag3 116.8(5) .
C78 N12 Ag3 131.6(6) .
N9 Ag3 N12 80.8(3) .
N9 Ag3 N10 91.6(3) .
N12 Ag3 N10 172.4(3) .
N9 Ag3 N11 172.1(3) .
N12 Ag3 N11 91.5(3) .
N10 Ag3 N11 96.1(3) .
C87 C82 C83 116.8(9) .
C87 C82 C77 121.8(9) .
C83 C82 C77 121.4(9) .
F21 C83 C82 120.4(9) .
F21 C83 C84 117.9(11) .
C82 C83 C84 121.7(12) .
F22 C84 C85 122.1(12) .
F22 C84 C83 119.8(15) .
C85 C84 C83 117.8(12) .
F23 C85 C86 122.6(15) .
F23 C85 C84 116.6(15) .
C86 C85 C84 120.7(11) .
F24 C86 C85 119.9(12) .
F24 C86 C87 121.3(14) .
C85 C86 C87 118.8(13) .
C82 C87 F25 120.0(10) .
C82 C87 C86 123.9(13) .
F25 C87 C86 116.1(12) .
C93 C88 C89 114.5(19) .
C93 C88 C72 123.5(15) .
C89 C88 C72 121.9(17) .
C90 C89 F26 118(3) .
C90 C89 C88 125(3) .
F26 C89 C88 117(2) .
F27 C90 C89 122(2) .
F27 C90 C91 119.6(16) .
C89 C90 C91 118(2) .
F28 C91 C92 119.2(19) .
F28 C91 C90 120(2) .
C92 C91 C90 120.8(18) .
F29 C92 C91 119.3(17) .
F29 C92 C93 122(2) .
C91 C92 C93 118.3(17) .
F30 C93 C88 120.1(14) .
F30 C93 C92 116.4(15) .
C88 C93 C92 123.5(18) .
N13 C94 C95 106.9(7) .
N13 C94 C112 113.5(7) .
C95 C94 C112 139.2(8) .
C96 C95 C94 107.4(8) .
C96 C95 H25 126.3 .
C94 C95 H25 126.3 .
C95 C96 C97 108.4(8) .
C95 C96 H26 125.8 .
C97 C96 H26 125.8 .
N13 C97 C96 106.2(7) .
N13 C97 C98 120.8(8) .
C96 C97 C98 133.0(8) .
C99 C98 C97 124.7(8) .
C99 C98 C98 120.2(6) 2_655
C97 C98 C98 115.1(7) 2_655
C98 C99 N14 125.2(7) .
C98 C99 C100 129.6(8) .
N14 C99 C100 105.2(8) .
C101 C100 C99 109.8(8) .
C101 C100 H27 125.1 .
C99 C100 H27 125.1 .
C100 C101 C102 108.1(8) .
C100 C101 H28 125.9 .
C102 C101 H28 125.9 .
N14 C102 C103 123.5(8) .
N14 C102 C101 107.5(8) .
C103 C102 C101 128.9(9) .
C104 C103 C102 126.5(8) .
C104 C103 C119 120.8(9) .
C102 C103 C119 111.7(10) .
C104 C103 C141 109.2(10) .
C102 C103 C141 120.8(9) .
N15 C104 C103 125.5(8) .
N15 C104 C105 106.8(8) .
C103 C104 C105 127.7(8) .
C106 C105 C104 107.5(8) .
C106 C105 H29 126.3 .
C104 C105 H29 126.3 .
C105 C106 C107 108.5(8) .
C105 C106 H30 125.7 .
C107 C106 H30 125.7 .
N15 C107 C108 125.4(8) .
N15 C107 C106 106.2(8) .
C108 C107 C106 128.5(8) .
C107 C108 C109 125.3(8) .
C107 C108 C113 119.4(7) .
C109 C108 C113 115.2(7) .
N16 C109 C108 120.6(7) .
N16 C109 C110 105.3(7) .
C108 C109 C110 134.0(7) .
C111 C110 C109 108.9(7) .
C111 C110 H31 125.6 .
C109 C110 H31 125.6 .
C110 C111 C112 107.2(7) .
C110 C111 H32 126.4 .
C112 C111 H32 126.4 .
N16 C112 C111 107.3(7) .
N16 C112 C94 112.3(7) .
C111 C112 C94 140.4(8) .
N16 Ag4 N13 80.6(3) .
N16 Ag4 N14 172.2(3) .
N13 Ag4 N14 91.9(3) .
N16 Ag4 N15 91.4(3) .
N13 Ag4 N15 171.9(3) .
N14 Ag4 N15 96.1(3) .
C118 C113 C114 118.4(9) .
C118 C113 C108 121.6(9) .
C114 C113 C108 119.8(10) .
F31 C114 C115 117.9(10) .
F31 C114 C113 121.2(8) .
C115 C114 C113 120.9(11) .
F32 C115 C116 121.4(9) .
F32 C115 C114 119.7(12) .
C116 C115 C114 118.9(10) .
C115 C116 C117 121.8(10) .
C115 C116 F33 119.0(11) .
C117 C116 F33 119.1(12) .
F34 C117 C116 121.2(10) .
F34 C117 C118 119.5(12) .
C116 C117 C118 119.2(13) .
F35 C118 C113 121.6(9) .
F35 C118 C117 117.6(11) .
C113 C118 C117 120.7(11) .
O1 C128 C125 107.7(11) .
O1 C128 H33 110.2 .
C125 C128 H33 110.2 .
O1 C128 H34 110.2 .
C125 C128 H34 110.2 .
H33 C128 H34 108.5 .
C126 C125 C128 102.6(11) .
C126 C125 H35 111.2 .
C128 C125 H35 111.2 .
C126 C125 H36 111.2 .
C128 C125 H36 111.2 .
H35 C125 H36 109.2 .
C125 C126 C127 105.6(11) .
C125 C126 H37 110.6 .
C127 C126 H37 110.6 .
C125 C126 H38 110.6 .
C127 C126 H38 110.6 .
H37 C126 H38 108.8 .
O1 C127 C126 103.1(10) .
O1 C127 H39 111.1 .
C126 C127 H39 111.1 .
O1 C127 H40 111.1 .
C126 C127 H40 111.1 .
H39 C127 H40 109.1 .
C128 O1 C127 109.2(10) .
C94 N13 C97 111.0(7) .
C94 N13 Ag4 116.2(5) .
C97 N13 Ag4 130.4(6) .
C102 N14 C99 109.3(7) .
C102 N14 Ag4 124.8(6) .
C99 N14 Ag4 125.7(6) .
C104 N15 C107 111.0(7) .
C104 N15 Ag4 123.4(6) .
C107 N15 Ag4 125.6(6) .
C109 N16 C112 111.3(7) .
C109 N16 Ag4 131.3(6) .
C112 N16 Ag4 116.7(5) .
C136 C135 C140 118(3) .
C136 C135 C72 128(3) .
C140 C135 C72 113(3) .
C137 C136 C135 126(3) .
C137 C136 F44 116(3) .
C135 C136 F44 118(2) .
F45 C137 C136 124(3) .
F45 C137 C138 119(3) .
C136 C137 C138 117(3) .
F46 C138 C139 122(3) .
F46 C138 C137 118(4) .
C139 C138 C137 120(3) .
F47 C139 C138 118(4) .
F47 C139 C140 122(4) .
C138 C139 C140 119(3) .
F48 C140 C135 122(4) .
F48 C140 C139 118(4) .
C135 C140 C139 120(4) .
C134 C129 C130 113.5(19) .
C134 C129 C46 121.6(18) .
C130 C129 C46 124.6(19) .
F40 C130 C129 120.5(19) .
F40 C130 C131 119(2) .
C129 C130 C131 121(2) .
C132 C131 F49 123(3) .
C132 C131 C130 121(2) .
F49 C131 C130 116(3) .
C131 C132 C133 121(3) .
C131 C132 F41 120(3) .
C133 C132 F41 120(3) .
C132 C133 C134 117(3) .
C132 C133 F43 117(3) .
C134 C133 F43 124(3) .
C129 C134 C133 126(2) .
C129 C134 F42 120(2) .
C133 C134 F42 106(2) .
C120 C119 C124 120.0 .
C120 C119 C103 114.1(10) .
C124 C119 C103 125.9(10) .
F36 C120 C121 118.1(13) .
F36 C120 C119 121.5(13) .
C121 C120 C119 120.0 .
F37 C121 C120 122.3(17) .
F37 C121 C122 116.7(17) .
C120 C121 C122 120.0 .
F51 C122 C123 120.0(17) .
F51 C122 C121 120.0(17) .
C123 C122 C121 120.0 .
F50 C123 C122 121.3(14) .
F50 C123 C124 118.4(15) .
C122 C123 C124 120.0 .
F39 C124 C123 119.7(12) .
F39 C124 C119 120.0(12) .
C123 C124 C119 120.0 .
C142 C141 C154 120.0 .
C142 C141 C103 131.7(13) .
C154 C141 C103 108.3(13) .
F52 C142 C141 119.5(17) .
F52 C142 C143 120.4(17) .
C141 C142 C143 120.0 .
F53 C143 C156 120.7(18) .
F53 C143 C142 119.3(18) .
C156 C143 C142 120.0 .
F60 C156 C143 124(2) .
F60 C156 C155 116(2) .
C143 C156 C155 120.0 .
F59 C155 C154 115(2) .
F59 C155 C156 124(2) .
C154 C155 C156 120.0 .
C155 C154 C141 120.0 .
C155 C154 F61 120.6(16) .
C141 C154 F61 119.4(16) .
C148 C147 C144 120.0 .
C148 C147 C10 124.7(15) .
C144 C147 C10 115.0(14) .
F58 C148 C147 97(2) .
F58 C148 C149 113(2) .
C147 C148 C149 120.0 .
F57 C149 C146 106(3) .
F57 C149 C148 134(3) .
C146 C149 C148 120.0 .
F54 C146 C145 122(2) .
F54 C146 C149 117(2) .
C145 C146 C149 120.0 .
F55 C145 C144 124(2) .
F55 C145 C146 116(2) .
C144 C145 C146 120.0 .
F56 C144 C145 119.5(18) .
F56 C144 C147 120.3(18) .
C145 C144 C147 120.0 .
C163 C162 C161 109.9(16) .
C163 C162 H49 109.7 .
C161 C162 H49 109.7 .
C163 C162 H50 109.7 .
C161 C162 H50 109.7 .
H49 C162 H50 108.2 .
C164 C163 C162 116.0(16) .
C164 C163 H51 108.3 .
C162 C163 H51 108.3 .
C164 C163 H52 108.3 .
C162 C163 H52 108.3 .
H51 C163 H52 107.4 .
C163 C164 C165 117.9(15) .
C163 C164 H53 107.8 .
C165 C164 H53 107.8 .
C163 C164 H54 107.8 .
C165 C164 H54 107.8 .
H53 C164 H54 107.2 .
C162 C161 H55 109.5 .
C162 C161 H56 109.5 .
H55 C161 H56 109.5 .
C162 C161 H57 109.5 .
H55 C161 H57 109.5 .
H56 C161 H57 109.5 .
C166 C165 C164 114.5(16) .
C166 C165 H58 108.6 .
C164 C165 H58 108.6 .
C166 C165 H59 108.6 .
C164 C165 H59 108.6 .
H58 C165 H59 107.6 .
C167 C166 C165 116.3(18) .
C167 C166 H60 108.2 .
C165 C166 H60 108.2 .
C167 C166 H61 108.2 .
C165 C166 H61 108.2 .
H60 C166 H61 107.4 .
C166 C167 H103 109.5 .
C166 C167 H104 109.5 .
H103 C167 H104 109.5 .
C166 C167 H105 109.5 .
H103 C167 H105 109.5 .
H104 C167 H105 109.5 .
C168 C169 C170 137(3) .
C168 C169 H128 102.9 .
C170 C169 H128 102.9 .
C168 C169 H129 102.8 .
C170 C169 H129 102.8 .
H128 C169 H129 105.0 .
C171 C170 C169 137(2) .
C171 C170 H130 102.9 .
C169 C170 H130 102.9 .
C171 C170 H131 102.9 .
C169 C170 H131 102.9 .
H130 C170 H131 105.1 .
C170 C171 C172 138(3) .
C170 C171 H132 102.7 .
C172 C171 H132 102.7 .
C170 C171 H133 102.7 .
C172 C171 H133 102.7 .
H132 C171 H133 105.0 .
C169 C168 H134 109.4 .
C169 C168 H135 109.5 .
H134 C168 H135 109.5 .
C169 C168 H136 109.4 .
H134 C168 H136 109.5 .
H135 C168 H136 109.5 .
C174 C173 C172 132.5(19) .
C174 C173 H137 104.1 .
C172 C173 H137 104.1 .
C174 C173 H138 104.1 .
C172 C173 H138 104.1 .
H137 C173 H138 105.5 .
C171 C172 C173 135(2) .
C171 C172 H139 103.5 .
C173 C172 H139 103.5 .
C171 C172 H140 103.5 .
C173 C172 H140 103.5 .
H139 C172 H140 105.3 .
C173 C174 H141 109.5 .
C173 C174 H142 109.5 .
H141 C174 H142 109.5 .
C173 C174 H143 109.5 .
H141 C174 H143 109.5 .
H142 C174 H143 109.5 .
C176 C177 C178 165(3) .
C176 C177 H65 94.6 .
C178 C177 H65 94.6 .
C176 C177 H66 94.6 .
C178 C177 H66 94.6 .
H65 C177 H66 103.2 .
C177 C178 C179 163(3) .
C177 C178 H67 95.3 .
C179 C178 H67 95.3 .
C177 C178 H68 95.3 .
C179 C178 H68 95.3 .
H67 C178 H68 103.3 .
C177 C176 C175 167(5) .
C177 C176 H69 94.1 .
C175 C176 H69 94.1 .
C177 C176 H70 94.1 .
C175 C176 H70 94.1 .
H69 C176 H70 103.1 .
C176 C175 H71 109.5 .
C176 C175 H72 109.5 .
H71 C175 H72 109.5 .
C176 C175 H73 109.5 .
H71 C175 H73 109.5 .
H72 C175 H73 109.5 .
C178 C179 C180 157(3) .
C178 C179 H74 97.1 .
C180 C179 H74 97.1 .
C178 C179 H75 97.1 .
C180 C179 H75 97.1 .
H74 C179 H75 103.5 .
C181 C180 C179 156(3) .
C181 C180 H76 97.4 .
C179 C180 H76 97.4 .
C181 C180 H77 97.4 .
C179 C180 H77 97.4 .
H76 C180 H77 103.6 .
C180 C181 H100 109.5 .
C180 C181 H101 109.5 .
H100 C181 H101 109.5 .
C180 C181 H102 109.5 .
H100 C181 H102 109.5 .
H101 C181 H102 109.5 .
C182 O2 C185 126(5) .
C185 C184 C183 113(5) .
C185 C184 H41 109.0 .
C183 C184 H41 109.0 .
C185 C184 H42 109.0 .
C183 C184 H42 109.0 .
H41 C184 H42 107.8 .
O2 C185 C184 90(4) .
O2 C185 H43 113.6 .
C184 C185 H43 113.6 .
O2 C185 H44 113.6 .
C184 C185 H44 113.6 .
H43 C185 H44 110.9 .
O2 C182 C183 92(4) .
O2 C182 H45 113.3 .
C183 C182 H45 113.3 .
O2 C182 H46 113.3 .
C183 C182 H46 113.3 .
H45 C182 H46 110.6 .
C182 C183 C184 102(4) .
C182 C183 H47 111.3 .
C184 C183 H47 111.3 .
C182 C183 H48 111.3 .
C184 C183 H48 111.3 .
H47 C183 H48 109.2 .
C189 C188 C187 108(2) .
C189 C188 H106 110.1 .
C187 C188 H106 110.1 .
C189 C188 H107 110.1 .
C187 C188 H107 110.1 .
H106 C188 H107 108.4 .
C191 C192 H125 109.5 .
C191 C192 H126 109.5 .
H125 C192 H126 109.5 .
C191 C192 H127 109.5 .
H125 C192 H127 109.5 .
H126 C192 H127 109.5 .
C188 C189 C190 113(2) .
C188 C189 H111 108.9 .
C190 C189 H111 108.9 .
C188 C189 H112 108.9 .
C190 C189 H112 108.9 .
H111 C189 H112 107.7 .
C188 C187 C186 107(2) .
C188 C187 H113 110.2 .
C186 C187 H113 110.2 .
C188 C187 H114 110.2 .
C186 C187 H114 110.2 .
H113 C187 H114 108.5 .
C187 C186 H122 109.5 .
C187 C186 H123 109.5 .
H122 C186 H123 109.5 .
C187 C186 H124 109.5 .
H122 C186 H124 109.5 .
H123 C186 H124 109.5 .
C189 C190 C191 105(2) .
C189 C190 H118 110.7 .
C191 C190 H118 110.7 .
C189 C190 H119 110.7 .
C191 C190 H119 110.7 .
H118 C190 H119 108.8 .
C192 C191 C190 113(2) .
C192 C191 H120 109.1 .
C190 C191 H120 109.1 .
C192 C191 H121 109.1 .
C190 C191 H121 109.1 .
H120 C191 H121 107.8 .
C197 C198 C199 136(3) .
C197 C198 H144 103.1 .
C199 C198 H144 103.1 .
C197 C198 H145 103.1 .
C199 C198 H145 103.1 .
H144 C198 H145 105.1 .
C198 C197 H146 109.5 .
C198 C197 H147 109.5 .
H146 C197 H147 109.5 .
C198 C197 H148 109.5 .
H146 C197 H148 109.5 .
H147 C197 H148 109.5 .
C203 C202 C201 137(4) .
C203 C202 H149 102.8 .
C201 C202 H149 102.8 .
C203 C202 H150 102.8 .
C201 C202 H150 102.8 .
H149 C202 H150 105.0 .
C201 C200 C199 135(4) .
C201 C200 H151 103.4 .
C199 C200 H151 103.4 .
C201 C200 H152 103.4 .
C199 C200 H152 103.4 .
H151 C200 H152 105.2 .
C202 C201 C200 135(4) .
C202 C201 H153 103.3 .
C200 C201 H153 103.3 .
C202 C201 H154 103.3 .
C200 C201 H154 103.3 .
H153 C201 H154 105.2 .
C202 C203 H155 109.5 .
C202 C203 H156 109.5 .
H155 C203 H156 109.5 .
C202 C203 H157 109.5 .
H155 C203 H157 109.5 .
H156 C203 H157 109.5 .
C198 C199 C200 136(3) .
C198 C199 H158 103.2 .
C200 C199 H158 103.2 .
C198 C199 H159 103.2 .
C200 C199 H159 103.2 .
H158 C199 H159 105.2 .

loop_
_geom_bond_atom_site_label_1
_geom_bond_atom_site_label_2
_geom_bond_distance
_geom_bond_site_symmetry_2
C1 N1 1.354(14) .
C1 C2 1.433(15) .
C1 C19 1.438(14) .
C2 C3 1.379(16) .
C2 H1 0.9500 .
C3 C4 1.416(18) .
C3 H2 0.9500 .
C4 N1 1.389(13) .
C4 C5 1.420(18) .
C5 C6 1.393(19) .
C5 C20 1.505(16) .
C6 N2 1.346(16) .
C6 C7 1.420(19) .
C7 C8 1.34(2) .
C7 H3 0.9500 .
C8 C9 1.446(17) .
C8 H4 0.9500 .
C9 C10 1.361(19) .
C9 N2 1.388(17) .
C10 C11 1.417(16) .
C10 C26 1.443(19) .
C10 C147 1.57(2) .
C11 N3 1.384(14) .
C11 C12 1.396(17) .
C12 C13 1.339(14) .
C12 H5 0.9500 .
C13 C14 1.424(14) .
C13 H6 0.9500 .
C14 N3 1.393(12) .
C14 C15 1.426(13) .
C15 C16 1.414(14) .
C15 C36 1.478(14) .
C16 N4 1.351(11) .
C16 C17 1.439(13) .
C17 C18 1.373(13) .
C17 H7 0.9500 .
C18 C19 1.439(14) .
C18 H8 0.9500 .
C19 N4 1.342(12) .
N1 Ag1 1.894(10) .
N2 Ag1 1.968(9) .
N3 Ag1 1.938(9) .
N4 Ag1 1.941(8) .
C20 C25 1.371(17) .
C20 C21 1.387(17) .
C21 F1 1.318(16) .
C21 C22 1.378(18) .
C22 F2 1.366(15) .
C22 C23 1.39(2) .
C23 C24 1.320(18) .
C23 F3 1.363(14) .
C24 F4 1.336(15) .
C24 C25 1.388(16) .
F5 C25 1.317(13) .
C26 C27 1.3900 .
C26 C31 1.3900 .
C27 F6 1.35(2) .
C27 C28 1.3900 .
C28 F7 1.30(2) .
C28 C29 1.3900 .
C29 F8 1.32(2) .
C29 C30 1.3900 .
C30 F9 1.39(3) .
C30 C31 1.3900 .
C31 F10 1.66(3) .
C32 N5 1.377(11) .
C32 C33 1.385(15) .
C32 C50 1.421(15) .
C33 C34 1.364(14) .
C33 H9 0.9500 .
C34 C35 1.440(12) .
C34 H10 0.9500 .
C35 N5 1.382(13) .
C35 C36 1.423(12) .
C36 C37 1.405(12) .
C37 N6 1.374(11) .
C37 C38 1.458(11) .
C38 C39 1.339(12) .
C38 H11 0.9500 .
C39 C40 1.432(12) .
C39 H12 0.9500 .
C40 N6 1.374(10) .
C40 C41 1.399(12) .
C41 C42 1.414(13) .
C41 C51 1.500(12) .
C42 N7 1.371(12) .
C42 C43 1.428(13) .
C43 C44 1.355(15) .
C43 H13 0.9500 .
C44 C45 1.447(16) .
C44 H14 0.9500 .
C45 N7 1.390(12) .
C45 C46 1.412(15) .
C46 C47 1.381(16) .
C46 C129 1.43(2) .
C46 C57 1.672(16) .
C47 N8 1.349(13) .
C47 C48 1.415(16) .
C48 C49 1.376(19) .
C48 H15 0.9500 .
C49 C50 1.439(14) .
C49 H16 0.9500 .
C50 N8 1.371(13) .
C51 C56 1.363(12) .
C51 C52 1.384(13) .
C52 F15 1.342(11) .
C52 C53 1.366(13) .
C53 F14 1.343(10) .
C53 C54 1.360(13) .
C54 F13 1.337(9) .
C54 C55 1.357(12) .
C55 F12 1.345(10) .
C55 C56 1.376(12) .
C56 F11 1.343(9) .
N5 Ag2 1.900(8) .
N6 Ag2 1.951(7) .
N7 Ag2 1.932(8) .
N8 Ag2 1.941(8) .
C57 C58 1.3900 .
C57 C62 1.3900 .
C58 F16 1.29(3) .
C58 C59 1.3900 .
C59 F17 1.16(5) .
C59 C60 1.3900 .
C60 F18 1.342(16) .
C60 C61 1.3900 .
C61 F19 1.36(2) .
C61 C62 1.3900 .
C62 F20 1.319(18) .
C63 N9 1.374(10) .
C63 C81 1.419(12) .
C63 C64 1.424(12) .
C64 C65 1.383(12) .
C64 H17 0.9500 .
C65 C66 1.408(13) .
C65 H18 0.9500 .
C66 N9 1.372(11) .
C66 C67 1.420(12) .
C67 C68 1.412(12) .
C67 C67 1.482(17) 2
C68 N10 1.394(11) .
C68 C69 1.441(11) .
C69 C70 1.361(13) .
C69 H19 0.9500 .
C70 C71 1.443(12) .
C70 H20 0.9500 .
C71 N10 1.362(10) .
C71 C72 1.406(12) .
C72 C73 1.403(12) .
C72 C88 1.501(17) .
C72 C135 1.55(4) .
C73 N11 1.362(10) .
C73 C74 1.438(12) .
C74 C75 1.344(14) .
C74 H21 0.9500 .
C75 C76 1.424(11) .
C75 H22 0.9500 .
C76 N11 1.384(11) .
C76 C77 1.406(12) .
C77 C78 1.407(12) .
C77 C82 1.506(12) .
C78 N12 1.372(11) .
C78 C79 1.422(12) .
C79 C80 1.380(12) .
C79 H23 0.9500 .
C80 C81 1.425(12) .
C80 H24 0.9500 .
C81 N12 1.366(10) .
N9 Ag3 1.916(7) .
N10 Ag3 1.948(7) .
N11 Ag3 1.958(7) .
N12 Ag3 1.922(7) .
C82 C87 1.361(16) .
C82 C83 1.368(14) .
C83 F21 1.325(13) .
C83 C84 1.414(16) .
C84 F22 1.321(16) .
C84 C85 1.40(2) .
C85 F23 1.336(13) .
C85 C86 1.34(2) .
C86 F24 1.338(15) .
C86 C87 1.383(17) .
C87 F25 1.361(15) .
F26 C89 1.34(3) .
F27 C90 1.32(2) .
F28 C91 1.33(2) .
C88 C93 1.35(2) .
C88 C89 1.41(4) .
C89 C90 1.34(4) .
C90 C91 1.38(3) .
C91 C92 1.36(3) .
C92 F29 1.29(2) .
C92 C93 1.40(2) .
C93 F30 1.34(2) .
C94 N13 1.358(11) .
C94 C95 1.418(12) .
C94 C112 1.427(12) .
C95 C96 1.382(12) .
C95 H25 0.9500 .
C96 C97 1.411(13) .
C96 H26 0.9500 .
C97 N13 1.373(11) .
C97 C98 1.427(12) .
C98 C99 1.393(13) .
C98 C98 1.515(17) 2_655
C99 N14 1.415(11) .
C99 C100 1.425(12) .
C100 C101 1.332(14) .
C100 H27 0.9500 .
C101 C102 1.431(13) .
C101 H28 0.9500 .
C102 N14 1.358(12) .
C102 C103 1.424(14) .
C103 C104 1.392(13) .
C103 C119 1.496(13) .
C103 C141 1.714(18) .
C104 N15 1.358(11) .
C104 C105 1.442(13) .
C105 C106 1.380(14) .
C105 H29 0.9500 .
C106 C107 1.422(13) .
C106 H30 0.9500 .
C107 N15 1.391(11) .
C107 C108 1.398(12) .
C108 C109 1.408(12) .
C108 C113 1.501(12) .
C109 N16 1.361(10) .
C109 C110 1.426(12) .
C110 C111 1.379(12) .
C110 H31 0.9500 .
C111 C112 1.401(11) .
C111 H32 0.9500 .
C112 N16 1.371(11) .
Ag4 N16 1.921(7) .
Ag4 N13 1.927(7) .
Ag4 N14 1.933(7) .
Ag4 N15 1.943(7) .
C113 C118 1.368(15) .
C113 C114 1.405(15) .
C114 F31 1.307(12) .
C114 C115 1.386(13) .
C115 F32 1.328(13) .
C115 C116 1.364(17) .
C116 C117 1.363(17) .
C116 F33 1.368(11) .
C117 F34 1.344(15) .
C117 C118 1.403(14) .
C118 F35 1.332(12) .
C128 O1 1.366(16) .
C128 C125 1.51(2) .
C128 H33 0.9900 .
C128 H34 0.9900 .
C125 C126 1.518(18) .
C125 H35 0.9900 .
C125 H36 0.9900 .
C126 C127 1.518(18) .
C126 H37 0.9900 .
C126 H38 0.9900 .
C127 O1 1.407(13) .
C127 H39 0.9900 .
C127 H40 0.9900 .
F44 C136 1.38(3) .
F45 C137 1.34(4) .
F46 C138 1.34(4) .
F47 C139 1.29(4) .
F48 C140 1.29(5) .
C135 C136 1.36(5) .
C135 C140 1.40(5) .
C136 C137 1.34(4) .
C137 C138 1.44(5) .
C138 C139 1.40(6) .
C139 C140 1.41(6) .
C129 C134 1.33(3) .
C129 C130 1.38(3) .
C130 F40 1.28(2) .
C130 C131 1.41(3) .
C131 C132 1.31(4) .
C131 F49 1.37(3) .
C132 C133 1.31(4) .
C132 F41 1.36(3) .
C133 C134 1.41(3) .
C133 F43 1.44(4) .
C134 F42 1.42(3) .
C119 C120 1.3900 .
C119 C124 1.3900 .
C120 F36 1.25(2) .
C120 C121 1.3900 .
C121 F37 1.30(2) .
C121 C122 1.3900 .
C122 F51 1.329(15) .
C122 C123 1.3900 .
C123 F50 1.38(3) .
C123 C124 1.3900 .
C124 F39 1.287(19) .
F52 C142 1.27(2) .
F53 C143 1.32(3) .
F59 C155 1.28(3) .
F60 C156 1.23(2) .
F61 C154 1.41(3) .
C141 C142 1.3900 .
C141 C154 1.3900 .
C142 C143 1.3900 .
C143 C156 1.3900 .
C156 C155 1.3900 .
C155 C154 1.3900 .
F54 C146 1.36(2) .
F55 C145 1.28(3) .
F56 C144 1.39(3) .
F57 C149 1.14(3) .
F58 C148 1.35(4) .
C147 C148 1.3900 .
C147 C144 1.3900 .
C148 C149 1.3900 .
C149 C146 1.3900 .
C146 C145 1.3900 .
C145 C144 1.3900 .
C162 C163 1.535(18) .
C162 C161 1.560(18) .
C162 H49 0.9900 .
C162 H50 0.9900 .
C163 C164 1.470(17) .
C163 H51 0.9900 .
C163 H52 0.9900 .
C164 C165 1.528(17) .
C164 H53 0.9900 .
C164 H54 0.9900 .
C161 H55 0.9800 .
C161 H56 0.9800 .
C161 H57 0.9800 .
C165 C166 1.519(19) .
C165 H58 0.9900 .
C165 H59 0.9900 .
C166 C167 1.503(18) .
C166 H60 0.9900 .
C166 H61 0.9900 .
C167 H103 0.9800 .
C167 H104 0.9800 .
C167 H105 0.9800 .
C169 C168 1.496(10) .
C169 C170 1.500(10) .
C169 H128 0.9900 .
C169 H129 0.9900 .
C170 C171 1.495(10) .
C170 H130 0.9900 .
C170 H131 0.9900 .
C171 C172 1.495(10) .
C171 H132 0.9900 .
C171 H133 0.9900 .
C168 H134 0.9800 .
C168 H135 0.9800 .
C168 H136 0.9800 .
C173 C174 1.517(10) .
C173 C172 1.518(10) .
C173 H137 0.9900 .
C173 H138 0.9900 .
C172 H139 0.9900 .
C172 H140 0.9900 .
C174 H141 0.9800 .
C174 H142 0.9800 .
C174 H143 0.9800 .
C177 C176 1.515(10) .
C177 C178 1.519(9) .
C177 H65 0.9900 .
C177 H66 0.9900 .
C178 C179 1.530(10) .
C178 H67 0.9900 .
C178 H68 0.9900 .
C176 C175 1.519(9) .
C176 H69 0.9900 .
C176 H70 0.9900 .
C175 H71 0.9800 .
C175 H72 0.9800 .
C175 H73 0.9800 .
C179 C180 1.539(10) .
C179 H74 0.9900 .
C179 H75 0.9900 .
C180 C181 1.537(10) .
C180 H76 0.9900 .
C180 H77 0.9900 .
C181 H100 0.9800 .
C181 H101 0.9800 .
C181 H102 0.9800 .
O2 C182 1.443(10) .
O2 C185 1.449(10) .
C184 C185 1.526(10) .
C184 C183 1.532(10) .
C184 H41 0.9900 .
C184 H42 0.9900 .
C185 H43 0.9900 .
C185 H44 0.9900 .
C182 C183 1.531(10) .
C182 H45 0.9900 .
C182 H46 0.9900 .
C183 H47 0.9900 .
C183 H48 0.9900 .
C188 C189 1.487(18) .
C188 C187 1.521(18) .
C188 H106 0.9900 .
C188 H107 0.9900 .
C192 C191 1.442(19) .
C192 H125 0.9800 .
C192 H126 0.9800 .
C192 H127 0.9800 .
C189 C190 1.487(18) .
C189 H111 0.9900 .
C189 H112 0.9900 .
C187 C186 1.525(19) .
C187 H113 0.9900 .
C187 H114 0.9900 .
C186 H122 0.9800 .
C186 H123 0.9800 .
C186 H124 0.9800 .
C190 C191 1.542(19) .
C190 H118 0.9900 .
C190 H119 0.9900 .
C191 H120 0.9900 .
C191 H121 0.9900 .
C198 C197 1.52(2) .
C198 C199 1.54(2) .
C198 H144 0.9900 .
C198 H145 0.9900 .
C197 H146 0.9800 .
C197 H147 0.9800 .
C197 H148 0.9800 .
C202 C203 1.52(2) .
C202 C201 1.54(2) .
C202 H149 0.9900 .
C202 H150 0.9900 .
C200 C201 1.55(2) .
C200 C199 1.55(2) .
C200 H151 0.9900 .
C200 H152 0.9900 .
C201 H153 0.9900 .
C201 H154 0.9900 .
C203 H155 0.9800 .
C203 H156 0.9800 .
C203 H157 0.9800 .
C199 H158 0.9900 .
C199 H159 0.9900 .

loop_
_geom_hbond_atom_site_label_D
_geom_hbond_atom_site_label_H
_geom_hbond_atom_site_label_A
_geom_hbond_distance_DH
_geom_hbond_distance_HA
_geom_hbond_distance_DA
_geom_hbond_angle_DHA
_geom_hbond_site_symmetry_A
C2 H1 N15 0.95 2.69 3.460(15) 138.2 4_645
C38 H11 F28 0.95 2.60 3.342(13) 135.1 3_545
C39 H12 F12 0.95 2.56 3.506(10) 171.2 2_655
C74 H21 F53 0.95 2.48 3.31(3) 146.9 2_655
C79 H23 F5 0.95 2.47 3.209(11) 134.1 1_455
C101 H28 F45 0.95 2.59 3.19(2) 120.7 2_655
C105 H29 F54 0.95 2.50 3.26(3) 137.0 2_655
C106 H30 F32 0.95 2.49 3.386(10) 156.5 7_565
C110 H31 F25 0.95 2.42 3.255(11) 146.2 4
C110 H31 F42 0.95 2.41 3.198(18) 140.0 3_455
C125 H35 F6 0.99 2.50 3.20(3) 127.9 2_755
C126 H38 F6 0.99 2.60 3.24(3) 122.0 2_755
C184 H41 F49 0.99 2.46 3.39(7) 156.5 7
C185 H44 F53 0.99 2.04 3.01(6) 163.8 3_445
C185 H44 F60 0.99 2.35 2.94(7) 117.5 3_445
C182 H45 F25 0.99 2.38 3.30(6) 154.7 4_545
C182 H46 F9 0.99 2.23 3.02(7) 134.8 8_455
C183 H48 F41 0.99 2.01 2.85(7) 141.3 3_445
C183 H48 F49 0.99 1.87 2.55(6) 122.5 3_445
C2 H1 N15 0.95 2.69 3.460(15) 138.2 4_645
C38 H11 F28 0.95 2.60 3.342(13) 135.1 3_545
C184 H41 F19 0.99 2.62 3.41(7) 136.4 7
C182 H46 F58 0.99 2.61 3.38(8) 135.4 8_455

loop_
_geom_torsion_atom_site_label_1
_geom_torsion_atom_site_label_2
_geom_torsion_atom_site_label_3
_geom_torsion_atom_site_label_4
_geom_torsion
_geom_torsion_site_symmetry_1
_geom_torsion_site_symmetry_4
N1 C1 C2 C3 -0.7(11) . .
C19 C1 C2 C3 177.9(11) . .
C1 C2 C3 C4 1.6(12) . .
C2 C3 C4 N1 -1.9(12) . .
C2 C3 C4 C5 175.1(11) . .
N1 C4 C5 C6 -0.7(16) . .
C3 C4 C5 C6 -177.3(12) . .
N1 C4 C5 C20 -179.1(9) . .
C3 C4 C5 C20 4.3(18) . .
C4 C5 C6 N2 -1.1(19) . .
C20 C5 C6 N2 177.1(11) . .
C4 C5 C6 C7 178.3(11) . .
C20 C5 C6 C7 -3.4(18) . .
N2 C6 C7 C8 1.7(15) . .
C5 C6 C7 C8 -177.9(12) . .
C6 C7 C8 C9 -2.6(16) . .
C7 C8 C9 C10 179.8(14) . .
C7 C8 C9 N2 2.4(15) . .
N2 C9 C10 C11 2(2) . .
C8 C9 C10 C11 -175.0(13) . .
N2 C9 C10 C26 -171.2(15) . .
C8 C9 C10 C26 12(2) . .
N2 C9 C10 C147 168.9(13) . .
C8 C9 C10 C147 -8(2) . .
C9 C10 C11 N3 -4(2) . .
C26 C10 C11 N3 168.6(15) . .
C147 C10 C11 N3 -171.3(13) . .
C9 C10 C11 C12 178.0(13) . .
C26 C10 C11 C12 -9(2) . .
C147 C10 C11 C12 11(2) . .
N3 C11 C12 C13 2.1(14) . .
C10 C11 C12 C13 -179.7(12) . .
C11 C12 C13 C14 -1.4(13) . .
C12 C13 C14 N3 0.2(11) . .
C12 C13 C14 C15 177.2(10) . .
N3 C14 C15 C16 0.6(15) . .
C13 C14 C15 C16 -176.0(9) . .
N3 C14 C15 C36 179.0(8) . .
C13 C14 C15 C36 2.5(14) . .
C14 C15 C16 N4 -0.3(14) . .
C36 C15 C16 N4 -178.8(8) . .
C14 C15 C16 C17 178.6(9) . .
C36 C15 C16 C17 0.1(15) . .
N4 C16 C17 C18 0.2(10) . .
C15 C16 C17 C18 -178.9(9) . .
C16 C17 C18 C19 1.0(10) . .
N1 C1 C19 N4 -0.5(11) . .
C2 C1 C19 N4 -179.1(11) . .
N1 C1 C19 C18 178.8(11) . .
C2 C1 C19 C18 0(2) . .
C17 C18 C19 N4 -1.9(10) . .
C17 C18 C19 C1 178.7(11) . .
C2 C1 N1 C4 -0.5(11) . .
C19 C1 N1 C4 -179.5(8) . .
C2 C1 N1 Ag1 -178.7(6) . .
C19 C1 N1 Ag1 2.3(10) . .
C3 C4 N1 C1 1.5(11) . .
C5 C4 N1 C1 -176.1(9) . .
C3 C4 N1 Ag1 179.3(7) . .
C5 C4 N1 Ag1 1.8(14) . .
C5 C6 N2 C9 179.4(11) . .
C7 C6 N2 C9 -0.1(13) . .
C5 C6 N2 Ag1 1.8(17) . .
C7 C6 N2 Ag1 -177.7(8) . .
C10 C9 N2 C6 -178.9(12) . .
C8 C9 N2 C6 -1.3(13) . .
C10 C9 N2 Ag1 -1.3(17) . .
C8 C9 N2 Ag1 176.3(8) . .
C12 C11 N3 C14 -1.9(12) . .
C10 C11 N3 C14 179.6(10) . .
C12 C11 N3 Ag1 -176.3(7) . .
C10 C11 N3 Ag1 5.3(15) . .
C13 C14 N3 C11 1.1(11) . .
C15 C14 N3 C11 -176.0(9) . .
C13 C14 N3 Ag1 175.5(7) . .
C15 C14 N3 Ag1 -1.7(13) . .
C1 C19 N4 C16 -178.3(8) . .
C18 C19 N4 C16 2.1(10) . .
C1 C19 N4 Ag1 -1.4(10) . .
C18 C19 N4 Ag1 179.1(6) . .
C15 C16 N4 C19 177.7(8) . .
C17 C16 N4 C19 -1.5(10) . .
C15 C16 N4 Ag1 1.3(13) . .
C17 C16 N4 Ag1 -177.9(6) . .
C1 N1 Ag1 N4 -2.4(7) . .
C4 N1 Ag1 N4 179.8(9) . .
C1 N1 Ag1 N2 176.8(7) . .
C4 N1 Ag1 N2 -1.0(9) . .
C6 C5 C20 C25 -92.2(17) . .
C4 C5 C20 C25 86.2(16) . .
C6 C5 C20 C21 79.4(17) . .
C4 C5 C20 C21 -102.2(16) . .
C25 C20 C21 F1 -178.1(15) . .
C5 C20 C21 F1 10(2) . .
C25 C20 C21 C22 -1(2) . .
C5 C20 C21 C22 -173.1(15) . .
F1 C21 C22 F2 -1(2) . .
C20 C21 C22 F2 -177.6(15) . .
F1 C21 C22 C23 178.2(16) . .
C20 C21 C22 C23 1(3) . .
F2 C22 C23 C24 177.7(15) . .
C21 C22 C23 C24 -1(3) . .
F2 C22 C23 F3 1(2) . .
C21 C22 C23 F3 -178.2(15) . .
F3 C23 C24 F4 -3(3) . .
C22 C23 C24 F4 -179.8(15) . .
F3 C23 C24 C25 177.9(15) . .
C22 C23 C24 C25 1(3) . .
C21 C20 C25 F5 -174.3(13) . .
C5 C20 C25 F5 -2(2) . .
C21 C20 C25 C24 1(2) . .
C5 C20 C25 C24 172.9(15) . .
C23 C24 C25 F5 174.5(15) . .
F4 C24 C25 F5 -5(2) . .
C23 C24 C25 C20 -1(3) . .
F4 C24 C25 C20 179.8(15) . .
C9 C10 C26 C27 101.5(17) . .
C11 C10 C26 C27 -72(2) . .
C9 C10 C26 C31 -80.5(18) . .
C11 C10 C26 C31 105.7(17) . .
C31 C26 C27 F6 -176(2) . .
C10 C26 C27 F6 2(2) . .
C31 C26 C27 C28 0.0 . .
C10 C26 C27 C28 178(2) . .
F6 C27 C28 F7 -1(2) . .
C26 C27 C28 F7 -177(2) . .
F6 C27 C28 C29 176(2) . .
C26 C27 C28 C29 0.0 . .
F7 C28 C29 F8 -8(3) . .
C27 C28 C29 F8 174(3) . .
F7 C28 C29 C30 177(2) . .
C27 C28 C29 C30 0.0 . .
F8 C29 C30 F9 -27(3) . .
C28 C29 C30 F9 147(3) . .
F8 C29 C30 C31 -174(3) . .
C28 C29 C30 C31 0.0 . .
F9 C30 C31 C26 -147(3) . .
C29 C30 C31 C26 0.0 . .
F9 C30 C31 F10 50(3) . .
C29 C30 C31 F10 -163(2) . .
C27 C26 C31 C30 0.0 . .
C10 C26 C31 C30 -178(2) . .
C27 C26 C31 F10 163(2) . .
C10 C26 C31 F10 -15(2) . .
N5 C32 C33 C34 1.0(12) . .
C50 C32 C33 C34 177.4(13) . .
C32 C33 C34 C35 -1.0(12) . .
C33 C34 C35 N5 0.6(11) . .
C33 C34 C35 C36 -179.0(11) . .
N5 C35 C36 C37 3.0(15) . .
C34 C35 C36 C37 -177.5(10) . .
N5 C35 C36 C15 -176.3(9) . .
C34 C35 C36 C15 3.2(17) . .
C16 C15 C36 C37 64.4(12) . .
C14 C15 C36 C37 -114.2(9) . .
C16 C15 C36 C35 -116.3(10) . .
C14 C15 C36 C35 65.2(12) . .
C35 C36 C37 N6 1.1(15) . .
C15 C36 C37 N6 -179.6(9) . .
C35 C36 C37 C38 -178.7(9) . .
C15 C36 C37 C38 0.6(14) . .
N6 C37 C38 C39 -0.8(10) . .
C36 C37 C38 C39 179.1(9) . .
C37 C38 C39 C40 -0.4(10) . .
C38 C39 C40 N6 1.5(10) . .
C38 C39 C40 C41 -177.8(9) . .
N6 C40 C41 C42 -4.8(14) . .
C39 C40 C41 C42 174.3(9) . .
N6 C40 C41 C51 175.5(8) . .
C39 C40 C41 C51 -5.4(14) . .
C40 C41 C42 N7 2.5(15) . .
C51 C41 C42 N7 -177.8(8) . .
C40 C41 C42 C43 -178.5(9) . .
C51 C41 C42 C43 1.2(14) . .
N7 C42 C43 C44 -1.2(11) . .
C41 C42 C43 C44 179.6(10) . .
C42 C43 C44 C45 0.9(12) . .
C43 C44 C45 N7 -0.2(12) . .
C43 C44 C45 C46 179.0(10) . .
N7 C45 C46 C47 0.1(16) . .
C44 C45 C46 C47 -179.1(10) . .
N7 C45 C46 C129 -174.3(13) . .
C44 C45 C46 C129 6.6(19) . .
N7 C45 C46 C57 179.3(10) . .
C44 C45 C46 C57 0.2(14) . .
C45 C46 C47 N8 -0.3(16) . .
C129 C46 C47 N8 174.9(12) . .
C57 C46 C47 N8 -179.3(11) . .
C45 C46 C47 C48 -179.4(11) . .
C129 C46 C47 C48 -4.2(18) . .
C57 C46 C47 C48 2(2) . .
N8 C47 C48 C49 0.4(12) . .
C46 C47 C48 C49 179.6(11) . .
C47 C48 C49 C50 -1.0(13) . .
N5 C32 C50 N8 -2.6(12) . .
C33 C32 C50 N8 -179.0(12) . .
N5 C32 C50 C49 178.2(12) . .
C33 C32 C50 C49 2(2) . .
C48 C49 C50 N8 1.2(11) . .
C48 C49 C50 C32 -179.6(13) . .
C40 C41 C51 C56 103.2(10) . .
C42 C41 C51 C56 -76.6(11) . .
C40 C41 C51 C52 -76.8(11) . .
C42 C41 C51 C52 103.5(10) . .
C56 C51 C52 F15 -177.4(8) . .
C41 C51 C52 F15 2.6(14) . .
C56 C51 C52 C53 2.0(14) . .
C41 C51 C52 C53 -178.1(9) . .
F15 C52 C53 F14 -1.7(14) . .
C51 C52 C53 F14 178.9(9) . .
F15 C52 C53 C54 178.9(9) . .
C51 C52 C53 C54 -0.5(15) . .
F14 C53 C54 F13 -0.9(13) . .
C52 C53 C54 F13 178.5(8) . .
F14 C53 C54 C55 178.3(8) . .
C52 C53 C54 C55 -2.3(14) . .
F13 C54 C55 F12 3.4(12) . .
C53 C54 C55 F12 -175.7(8) . .
F13 C54 C55 C56 -177.4(8) . .
C53 C54 C55 C56 3.5(13) . .
C52 C51 C56 F11 176.7(8) . .
C41 C51 C56 F11 -3.3(13) . .
C52 C51 C56 C55 -0.8(13) . .
C41 C51 C56 C55 179.3(8) . .
F12 C55 C56 F11 -0.2(12) . .
C54 C55 C56 F11 -179.4(8) . .
F12 C55 C56 C51 177.3(8) . .
C54 C55 C56 C51 -1.9(13) . .
C33 C32 N5 C35 -0.7(11) . .
C50 C32 N5 C35 -178.2(8) . .
C33 C32 N5 Ag2 -179.3(7) . .
C50 C32 N5 Ag2 3.1(11) . .
C36 C35 N5 C32 179.7(9) . .
C34 C35 N5 C32 0.0(11) . .
C36 C35 N5 Ag2 -1.9(14) . .
C34 C35 N5 Ag2 178.5(7) . .
C41 C40 N6 C37 177.3(8) . .
C39 C40 N6 C37 -2.0(10) . .
C41 C40 N6 Ag2 5.2(12) . .
C39 C40 N6 Ag2 -174.1(6) . .
C36 C37 N6 C40 -178.1(9) . .
C38 C37 N6 C40 1.8(9) . .
C36 C37 N6 Ag2 -6.0(13) . .
C38 C37 N6 Ag2 173.8(6) . .
C41 C42 N7 C45 -179.7(9) . .
C43 C42 N7 C45 1.1(11) . .
C41 C42 N7 Ag2 -0.8(13) . .
C43 C42 N7 Ag2 -180.0(6) . .
C46 C45 N7 C42 -179.9(9) . .
C44 C45 N7 C42 -0.6(10) . .
C46 C45 N7 Ag2 1.2(13) . .
C44 C45 N7 Ag2 -179.5(6) . .
C46 C47 N8 C50 -178.9(9) . .
C48 C47 N8 C50 0.4(11) . .
C46 C47 N8 Ag2 -0.9(15) . .
C48 C47 N8 Ag2 178.5(7) . .
C32 C50 N8 C47 179.5(9) . .
C49 C50 N8 C47 -1.0(11) . .
C32 C50 N8 Ag2 1.2(11) . .
C49 C50 N8 Ag2 -179.4(6) . .
C32 N5 Ag2 N8 -2.1(7) . .
C35 N5 Ag2 N8 179.6(9) . .
C32 N5 Ag2 N6 176.5(7) . .
C35 N5 Ag2 N6 -1.8(9) . .
C47 C46 C57 C58 65.3(16) . .
C45 C46 C57 C58 -113.9(11) . .
C47 C46 C57 C62 -106.5(16) . .
C45 C46 C57 C62 74.3(16) . .
C62 C57 C58 F16 -136.1(19) . .
C46 C57 C58 F16 52.0(16) . .
C62 C57 C58 C59 0.0 . .
C46 C57 C58 C59 -171.9(16) . .
F16 C58 C59 F17 -25(3) . .
C57 C58 C59 F17 -154(3) . .
F16 C58 C59 C60 129(2) . .
C57 C58 C59 C60 0.0 . .
F17 C59 C60 F18 -25(3) . .
C58 C59 C60 F18 177.8(18) . .
F17 C59 C60 C61 157(3) . .
C58 C59 C60 C61 0.0 . .
F18 C60 C61 F19 11(2) . .
C59 C60 C61 F19 -171(2) . .
F18 C60 C61 C62 -177.8(18) . .
C59 C60 C61 C62 0.0 . .
F19 C61 C62 F20 -4(2) . .
C60 C61 C62 F20 -174.9(18) . .
F19 C61 C62 C57 171(2) . .
C60 C61 C62 C57 0.0 . .
C58 C57 C62 F20 174.7(19) . .
C46 C57 C62 F20 -14(2) . .
C58 C57 C62 C61 0.0 . .
C46 C57 C62 C61 171.6(17) . .
N9 C63 C64 C65 -3.0(12) . .
C81 C63 C64 C65 172.0(13) . .
C63 C64 C65 C66 1.0(12) . .
C64 C65 C66 N9 1.3(11) . .
C64 C65 C66 C67 -177.9(11) . .
N9 C66 C67 C68 -5.8(15) . .
C65 C66 C67 C68 173.3(10) . .
N9 C66 C67 C67 174.9(9) . 2
C65 C66 C67 C67 -5.9(17) . 2
C66 C67 C68 N10 -5.1(15) . .
C67 C67 C68 N10 174.1(9) 2 .
C66 C67 C68 C69 174.2(9) . .
C67 C67 C68 C69 -6.5(15) 2 .
N10 C68 C69 C70 -1.8(9) . .
C67 C68 C69 C70 178.8(9) . .
C68 C69 C70 C71 0.7(10) . .
C69 C70 C71 N10 0.6(9) . .
C69 C70 C71 C72 -178.4(8) . .
N10 C71 C72 C73 4.5(13) . .
C70 C71 C72 C73 -176.7(8) . .
N10 C71 C72 C88 -166.2(10) . .
C70 C71 C72 C88 12.6(15) . .
N10 C71 C72 C135 174.7(15) . .
C70 C71 C72 C135 -6.5(17) . .
C71 C72 C73 N11 1.4(13) . .
C88 C72 C73 N11 173.0(9) . .
C135 C72 C73 N11 -166(2) . .
C71 C72 C73 C74 -179.9(8) . .
C88 C72 C73 C74 -8.3(14) . .
C135 C72 C73 C74 13(2) . .
N11 C73 C74 C75 -0.3(10) . .
C72 C73 C74 C75 -179.2(9) . .
C73 C74 C75 C76 -0.1(11) . .
C74 C75 C76 N11 0.4(10) . .
C74 C75 C76 C77 -179.4(9) . .
N11 C76 C77 C78 -2.8(15) . .
C75 C76 C77 C78 176.9(9) . .
N11 C76 C77 C82 -179.0(8) . .
C75 C76 C77 C82 0.7(14) . .
C76 C77 C78 N12 4.3(15) . .
C82 C77 C78 N12 -179.3(9) . .
C76 C77 C78 C79 -175.3(10) . .
C82 C77 C78 C79 1.0(16) . .
N12 C78 C79 C80 -0.1(12) . .
C77 C78 C79 C80 179.6(11) . .
C78 C79 C80 C81 -0.9(12) . .
N9 C63 C81 N12 4.6(13) . .
C64 C63 C81 N12 -170.1(12) . .
N9 C63 C81 C80 -179.1(13) . .
C64 C63 C81 C80 6(3) . .
C79 C80 C81 N12 1.6(12) . .
C79 C80 C81 C63 -174.8(13) . .
C65 C66 N9 C63 -3.3(11) . .
C67 C66 N9 C63 176.1(9) . .
C65 C66 N9 Ag3 -163.7(7) . .
C67 C66 N9 Ag3 15.7(14) . .
C81 C63 N9 C66 -172.5(9) . .
C64 C63 N9 C66 3.9(11) . .
C81 C63 N9 Ag3 -9.0(11) . .
C64 C63 N9 Ag3 167.4(7) . .
C72 C71 N10 C68 177.3(8) . .
C70 C71 N10 C68 -1.8(9) . .
C72 C71 N10 Ag3 -7.3(11) . .
C70 C71 N10 Ag3 173.7(5) . .
C67 C68 N10 C71 -178.4(8) . .
C69 C68 N10 C71 2.2(9) . .
C67 C68 N10 Ag3 6.3(12) . .
C69 C68 N10 Ag3 -173.2(5) . .
C72 C73 N11 C76 179.5(8) . .
C74 C73 N11 C76 0.5(9) . .
C72 C73 N11 Ag3 -3.4(11) . .
C74 C73 N11 Ag3 177.6(6) . .
C77 C76 N11 C73 179.2(8) . .
C75 C76 N11 C73 -0.6(10) . .
C77 C76 N11 Ag3 2.1(12) . .
C75 C76 N11 Ag3 -177.6(6) . .
C63 C81 N12 C78 175.8(9) . .
C80 C81 N12 C78 -1.8(11) . .
C63 C81 N12 Ag3 1.8(11) . .
C80 C81 N12 Ag3 -175.8(7) . .
C77 C78 N12 C81 -178.5(9) . .
C79 C78 N12 C81 1.2(11) . .
C77 C78 N12 Ag3 -5.7(15) . .
C79 C78 N12 Ag3 174.1(7) . .
C76 C77 C82 C87 -97.5(12) . .
C78 C77 C82 C87 85.9(12) . .
C76 C77 C82 C83 83.2(12) . .
C78 C77 C82 C83 -93.4(11) . .
C87 C82 C83 F21 178.0(10) . .
C77 C82 C83 F21 -2.7(15) . .
C87 C82 C83 C84 -4.9(16) . .
C77 C82 C83 C84 174.4(10) . .
F21 C83 C84 F22 -4.1(17) . .
C82 C83 C84 F22 178.8(11) . .
F21 C83 C84 C85 -178.5(11) . .
C82 C83 C84 C85 4.3(18) . .
F22 C84 C85 F23 4.5(19) . .
C83 C84 C85 F23 178.8(10) . .
F22 C84 C85 C86 -175.0(12) . .
C83 C84 C85 C86 -0.7(19) . .
F23 C85 C86 F24 -1(2) . .
C84 C85 C86 F24 178.2(12) . .
F23 C85 C86 C87 178.4(11) . .
C84 C85 C86 C87 -2(2) . .
C83 C82 C87 F25 -176.5(10) . .
C77 C82 C87 F25 4.1(16) . .
C83 C82 C87 C86 2.0(17) . .
C77 C82 C87 C86 -177.3(11) . .
F24 C86 C87 C82 -178.9(11) . .
C85 C86 C87 C82 1(2) . .
F24 C86 C87 F25 -0.2(18) . .
C85 C86 C87 F25 -179.9(12) . .
C73 C72 C88 C93 94.4(16) . .
C71 C72 C88 C93 -93.5(16) . .
C73 C72 C88 C89 -90.4(18) . .
C71 C72 C88 C89 82(2) . .
C93 C88 C89 C90 0(3) . .
C72 C88 C89 C90 -176.0(19) . .
C93 C88 C89 F26 178.6(18) . .
C72 C88 C89 F26 3(3) . .
F26 C89 C90 F27 -2(3) . .
C88 C89 C90 F27 177.1(19) . .
F26 C89 C90 C91 -178.2(19) . .
C88 C89 C90 C91 1(3) . .
F27 C90 C91 F28 2(3) . .
C89 C90 C91 F28 179.0(19) . .
F27 C90 C91 C92 -176.6(17) . .
C89 C90 C91 C92 0(3) . .
F28 C91 C92 F29 3(3) . .
C90 C91 C92 F29 -178.0(18) . .
F28 C91 C92 C93 -179.9(17) . .
C90 C91 C92 C93 -1(3) . .
C89 C88 C93 F30 177.9(18) . .
C72 C88 C93 F30 -7(2) . .
C89 C88 C93 C92 -1(3) . .
C72 C88 C93 C92 174.9(15) . .
F29 C92 C93 F30 0(3) . .
C91 C92 C93 F30 -177.3(18) . .
F29 C92 C93 C88 178.3(18) . .
C91 C92 C93 C88 1(3) . .
N13 C94 C95 C96 -1.3(11) . .
C112 C94 C95 C96 170.7(12) . .
C94 C95 C96 C97 -0.2(11) . .
C95 C96 C97 N13 1.6(11) . .
C95 C96 C97 C98 -176.9(10) . .
N13 C97 C98 C99 -8.2(15) . .
C96 C97 C98 C99 170.1(10) . .
N13 C97 C98 C98 172.3(10) . 2_655
C96 C97 C98 C98 -9.4(17) . 2_655
C97 C98 C99 N14 -2.2(16) . .
C98 C98 C99 N14 177.3(10) 2_655 .
C97 C98 C99 C100 177.0(10) . .
C98 C98 C99 C100 -3.5(18) 2_655 .
C98 C99 C100 C101 177.3(11) . .
N14 C99 C100 C101 -3.4(13) . .
C99 C100 C101 C102 3.6(14) . .
C100 C101 C102 N14 -2.4(14) . .
C100 C101 C102 C103 174.8(12) . .
N14 C102 C103 C104 -1(2) . .
C101 C102 C103 C104 -177.8(12) . .
N14 C102 C103 C119 -169.5(11) . .
C101 C102 C103 C119 13.7(19) . .
N14 C102 C103 C141 155.6(12) . .
C101 C102 C103 C141 -21(2) . .
C102 C103 C104 N15 2(2) . .
C119 C103 C104 N15 169.6(12) . .
C141 C103 C104 N15 -156.8(12) . .
C102 C103 C104 C105 -178.5(13) . .
C119 C103 C104 C105 -11(2) . .
C141 C103 C104 C105 22.6(18) . .
N15 C104 C105 C106 -2.1(14) . .
C103 C104 C105 C106 178.4(12) . .
C104 C105 C106 C107 1.7(15) . .
C105 C106 C107 N15 -0.6(14) . .
C105 C106 C107 C108 -179.8(12) . .
N15 C107 C108 C109 -0.8(18) . .
C106 C107 C108 C109 178.2(11) . .
N15 C107 C108 C113 -176.2(10) . .
C106 C107 C108 C113 2.8(18) . .
C107 C108 C109 N16 5.2(16) . .
C113 C108 C109 N16 -179.2(9) . .
C107 C108 C109 C110 -175.7(11) . .
C113 C108 C109 C110 -0.2(17) . .
N16 C109 C110 C111 -2.3(11) . .
C108 C109 C110 C111 178.5(11) . .
C109 C110 C111 C112 1.2(11) . .
C110 C111 C112 N16 0.5(11) . .
C110 C111 C112 C94 -176.0(12) . .
N13 C94 C112 N16 2.0(13) . .
C95 C94 C112 N16 -169.7(12) . .
N13 C94 C112 C111 178.4(12) . .
C95 C94 C112 C111 7(2) . .
C107 C108 C113 C118 -86.8(13) . .
C109 C108 C113 C118 97.4(11) . .
C107 C108 C113 C114 97.2(12) . .
C109 C108 C113 C114 -78.7(12) . .
C118 C113 C114 F31 -179.4(9) . .
C108 C113 C114 F31 -3.2(14) . .
C118 C113 C114 C115 -1.1(15) . .
C108 C113 C114 C115 175.1(9) . .
F31 C114 C115 F32 -1.3(15) . .
C113 C114 C115 F32 -179.7(9) . .
F31 C114 C115 C116 180.0(10) . .
C113 C114 C115 C116 1.6(16) . .
F32 C115 C116 C117 -179.9(11) . .
C114 C115 C116 C117 -1.2(18) . .
F32 C115 C116 F33 2.4(17) . .
C114 C115 C116 F33 -178.9(9) . .
C115 C116 C117 F34 -176.6(11) . .
F33 C116 C117 F34 1.1(17) . .
C115 C116 C117 C118 0.3(18) . .
F33 C116 C117 C118 178.0(10) . .
C114 C113 C118 F35 179.7(9) . .
C108 C113 C118 F35 3.6(15) . .
C114 C113 C118 C117 0.2(15) . .
C108 C113 C118 C117 -175.9(9) . .
F34 C117 C118 F35 -2.4(16) . .
C116 C117 C118 F35 -179.4(10) . .
F34 C117 C118 C113 177.2(10) . .
C116 C117 C118 C113 0.2(17) . .
O1 C128 C125 C126 15.0(16) . .
C128 C125 C126 C127 6.0(15) . .
C125 C126 C127 O1 -24.0(14) . .
C125 C128 O1 C127 -32.6(16) . .
C126 C127 O1 C128 35.3(14) . .
C95 C94 N13 C97 2.4(11) . .
C112 C94 N13 C97 -171.9(8) . .
C95 C94 N13 Ag4 166.8(6) . .
C112 C94 N13 Ag4 -7.6(11) . .
C96 C97 N13 C94 -2.5(11) . .
C98 C97 N13 C94 176.2(9) . .
C96 C97 N13 Ag4 -164.0(7) . .
C98 C97 N13 Ag4 14.7(14) . .
C103 C102 N14 C99 -177.2(11) . .
C101 C102 N14 C99 0.2(12) . .
C103 C102 N14 Ag4 -2.0(16) . .
C101 C102 N14 Ag4 175.3(8) . .
C98 C99 N14 C102 -178.8(10) . .
C100 C99 N14 C102 1.9(11) . .
C98 C99 N14 Ag4 6.1(14) . .
C100 C99 N14 Ag4 -173.2(7) . .
C103 C104 N15 C107 -178.8(11) . .
C105 C104 N15 C107 1.7(13) . .
C103 C104 N15 Ag4 0.1(16) . .
C105 C104 N15 Ag4 -179.4(8) . .
C108 C107 N15 C104 178.5(11) . .
C106 C107 N15 C104 -0.7(13) . .
C108 C107 N15 Ag4 -0.4(16) . .
C106 C107 N15 Ag4 -179.6(8) . .
C108 C109 N16 C112 -178.0(9) . .
C110 C109 N16 C112 2.7(11) . .
C108 C109 N16 Ag4 -8.6(14) . .
C110 C109 N16 Ag4 172.1(7) . .
C111 C112 N16 C109 -2.0(11) . .
C94 C112 N16 C109 175.5(8) . .
C111 C112 N16 Ag4 -173.1(6) . .
C94 C112 N16 Ag4 4.4(11) . .
C73 C72 C135 C136 98(3) . .
C71 C72 C135 C136 -72(3) . .
C73 C72 C135 C140 -73(3) . .
C71 C72 C135 C140 118(2) . .
C140 C135 C136 C137 -8(5) . .
C72 C135 C136 C137 -178(3) . .
C140 C135 C136 F44 178(3) . .
C72 C135 C136 F44 8(5) . .
C135 C136 C137 F45 -175(3) . .
F44 C136 C137 F45 -1(5) . .
C135 C136 C137 C138 8(5) . .
F44 C136 C137 C138 -178(3) . .
F45 C137 C138 F46 4(5) . .
C136 C137 C138 F46 -179(3) . .
F45 C137 C138 C139 176(3) . .
C136 C137 C138 C139 -7(5) . .
F46 C138 C139 F47 -7(5) . .
C137 C138 C139 F47 -178(3) . .
F46 C138 C139 C140 178(3) . .
C137 C138 C139 C140 7(5) . .
C136 C135 C140 F48 177(3) . .
C72 C135 C140 F48 -11(5) . .
C136 C135 C140 C139 6(5) . .
C72 C135 C140 C139 178(3) . .
F47 C139 C140 F48 8(5) . .
C138 C139 C140 F48 -177(3) . .
F47 C139 C140 C135 179(3) . .
C138 C139 C140 C135 -6(5) . .
C47 C46 C129 C134 111(2) . .
C45 C46 C129 C134 -74(3) . .
C47 C46 C129 C130 -75(2) . .
C45 C46 C129 C130 100(2) . .
C134 C129 C130 F40 -179(2) . .
C46 C129 C130 F40 6(3) . .
C134 C129 C130 C131 1(4) . .
C46 C129 C130 C131 -174(2) . .
F40 C130 C131 C132 174(3) . .
C129 C130 C131 C132 -6(5) . .
F40 C130 C131 F49 2(4) . .
C129 C130 C131 F49 -178(2) . .
F49 C131 C132 C133 178(3) . .
C130 C131 C132 C133 7(5) . .
F49 C131 C132 F41 0(5) . .
C130 C131 C132 F41 -172(3) . .
C131 C132 C133 C134 -3(5) . .
F41 C132 C133 C134 176(3) . .
C131 C132 C133 F43 -169(3) . .
F41 C132 C133 F43 10(5) . .
C130 C129 C134 C133 4(4) . .
C46 C129 C134 C133 178(2) . .
C130 C129 C134 F42 148(2) . .
C46 C129 C134 F42 -37(4) . .
C132 C133 C134 C129 -3(4) . .
F43 C133 C134 C129 162(3) . .
C132 C133 C134 F42 -152(3) . .
F43 C133 C134 F42 13(4) . .
C104 C103 C119 C120 98.6(14) . .
C102 C103 C119 C120 -92.2(13) . .
C104 C103 C119 C124 -80.1(17) . .
C102 C103 C119 C124 89.1(13) . .
C124 C119 C120 F36 -173(2) . .
C103 C119 C120 F36 8(2) . .
C124 C119 C120 C121 0.0 . .
C103 C119 C120 C121 -178.7(13) . .
F36 C120 C121 F37 6(3) . .
C119 C120 C121 F37 -168(2) . .
F36 C120 C121 C122 174(2) . .
C119 C120 C121 C122 0.0 . .
F37 C121 C122 F51 -13(2) . .
C120 C121 C122 F51 178(2) . .
F37 C121 C122 C123 169(2) . .
C120 C121 C122 C123 0.0 . .
F51 C122 C123 F50 9(2) . .
C121 C122 C123 F50 -173(2) . .
F51 C122 C123 C124 -178(2) . .
C121 C122 C123 C124 0.0 . .
F50 C123 C124 F39 0(2) . .
C122 C123 C124 F39 -173(2) . .
F50 C123 C124 C119 173(2) . .
C122 C123 C124 C119 0.0 . .
C120 C119 C124 F39 173(2) . .
C103 C119 C124 F39 -8(2) . .
C120 C119 C124 C123 0.0 . .
C103 C119 C124 C123 178.6(14) . .
C104 C103 C141 C142 65.8(16) . .
C102 C103 C141 C142 -94.5(17) . .
C104 C103 C141 C154 -116.5(11) . .
C102 C103 C141 C154 83.2(14) . .
C154 C141 C142 F52 -178(2) . .
C103 C141 C142 F52 -1(2) . .
C154 C141 C142 C143 0.0 . .
C103 C141 C142 C143 177.4(17) . .
F52 C142 C143 F53 -2(3) . .
C141 C142 C143 F53 180(3) . .
F52 C142 C143 C156 178(2) . .
C141 C142 C143 C156 0.0 . .
F53 C143 C156 F60 4(3) . .
C142 C143 C156 F60 -177(3) . .
F53 C143 C156 C155 -180(3) . .
C142 C143 C156 C155 0.0 . .
F60 C156 C155 F59 -2(3) . .
C143 C156 C155 F59 -179(2) . .
F60 C156 C155 C154 177(2) . .
C143 C156 C155 C154 0.0 . .
F59 C155 C154 C141 179(2) . .
C156 C155 C154 C141 0.0 . .
F59 C155 C154 F61 1(2) . .
C156 C155 C154 F61 -177(2) . .
C142 C141 C154 C155 0.0 . .
C103 C141 C154 C155 -178.0(13) . .
C142 C141 C154 F61 177(2) . .
C103 C141 C154 F61 -0.6(17) . .
C9 C10 C147 C148 -74.2(18) . .
C11 C10 C147 C148 94.6(17) . .
C9 C10 C147 C144 99.1(16) . .
C11 C10 C147 C144 -92.1(15) . .
C144 C147 C148 F58 -122(2) . .
C10 C147 C148 F58 51(2) . .
C144 C147 C148 C149 0.0 . .
C10 C147 C148 C149 173(2) . .
F58 C148 C149 F57 -62(3) . .
C147 C148 C149 F57 -176(3) . .
F58 C148 C149 C146 114(2) . .
C147 C148 C149 C146 0.0 . .
F57 C149 C146 F54 0(2) . .
C148 C149 C146 F54 -177(2) . .
F57 C149 C146 C145 177(2) . .
C148 C149 C146 C145 0.0 . .
F54 C146 C145 F55 -2(2) . .
C149 C146 C145 F55 -179(2) . .
F54 C146 C145 C144 177(2) . .
C149 C146 C145 C144 0.0 . .
F55 C145 C144 F56 -6(3) . .
C146 C145 C144 F56 175(2) . .
F55 C145 C144 C147 179(3) . .
C146 C145 C144 C147 0.0 . .
C148 C147 C144 F56 -175(2) . .
C10 C147 C144 F56 11(2) . .
C148 C147 C144 C145 0.0 . .
C10 C147 C144 C145 -173.6(18) . .
C161 C162 C163 C164 166(2) . .
C162 C163 C164 C165 -64(3) . .
C163 C164 C165 C166 -81(3) . .
C164 C165 C166 C167 -171(3) . .
C168 C169 C170 C171 -118(8) . .
C169 C170 C171 C172 -152(6) . .
C170 C171 C172 C173 -171(7) . .
C174 C173 C172 C171 -37(10) . .
C176 C177 C178 C179 18(41) . .
C178 C177 C176 C175 160(21) . .
C177 C178 C179 C180 48(28) . .
C178 C179 C180 C181 73(21) . .
C182 O2 C185 C184 21(9) . .
C183 C184 C185 O2 10(8) . .
C185 O2 C182 C183 -40(8) . .
O2 C182 C183 C184 35(6) . .
C185 C184 C183 C182 -32(8) . .
C187 C188 C189 C190 -174(2) . .
C189 C188 C187 C186 176(3) . .
C188 C189 C190 C191 178(3) . .
C189 C190 C191 C192 -174(3) . .
C203 C202 C201 C200 124(14) . .
C199 C200 C201 C202 178(10) . .
C197 C198 C199 C200 -19(24) . .
C201 C200 C199 C198 140(12) . .
